data_1571320
loop_
_publ_author_name
'Jori, Nadir'
'Moreno, Juan J.'
'Shivaraam, R. A. Keerthi'
'Rajeshkumar, Thayalan'
'Scopelliti, Rosario'
'Maron, Laurent'
'Campos, Jes&#xfa;s'
'Mazzanti, Marinella'

_publ_section_title
;
 Iron promoted end-on dinitrogen-bridging in heterobimetallic complexes of
 uranium and lanthanides.
;
_journal_issue 18
_journal_name_full 'Chemical science'
_journal_page_first 6842
_journal_page_last 6852
_journal_paper_doi 10.1039/d4sc01050g
_journal_volume 15
_journal_year 2024
_chemical_formula_moiety 'C62 H111 Fe N2 O3 P4 U'
_chemical_formula_sum 'C62 H111 Fe N2 O3 P4 U'
_chemical_formula_weight 1350.28
_space_group_crystal_system orthorhombic
_space_group_IT_number 19
_space_group_name_Hall 'P 2ac 2ab'
_space_group_name_H-M_alt 'P 21 21 21'
_atom_sites_solution_hydrogens geom
_atom_sites_solution_primary dual
_atom_sites_solution_secondary difmap
_audit_creation_date 2022-10-20
_audit_creation_method
;
Olex2 1.5
(compiled 2022.04.07 svn.rca3783a0 for OlexSys, GUI svn.r6498)
;
_audit_update_record
;
2024-02-01 deposited with the CCDC.	2024-04-02 downloaded from the CCDC.
;
_cell_angle_alpha 90
_cell_angle_beta 90
_cell_angle_gamma 90
_cell_formula_units_Z 4
_cell_length_a 16.81721(16)
_cell_length_b 19.7326(2)
_cell_length_c 20.13034(17)
_cell_measurement_reflns_used 26871
_cell_measurement_temperature 140.00(10)
_cell_measurement_theta_max 76.5280
_cell_measurement_theta_min 3.0870
_cell_volume 6680.20(11)
_computing_cell_refinement 'CrysAlisPro 1.171.42.72a (Rigaku OD, 2022)'
_computing_data_collection 'CrysAlisPro 1.171.42.72a (Rigaku OD, 2022)'
_computing_data_reduction 'CrysAlisPro 1.171.42.72a (Rigaku OD, 2022)'
_computing_molecular_graphics 'Olex2 1.5 (Dolomanov et al., 2009)'
_computing_publication_material 'Olex2 1.5 (Dolomanov et al., 2009)'
_computing_structure_refinement 'SHELXL 2018/3 (Sheldrick, 2015)'
_computing_structure_solution 'SHELXT  (Sheldrick, 2015)'
_diffrn_ambient_environment N~2~
_diffrn_ambient_temperature 140.00(10)
_diffrn_detector 'CCD plate'
_diffrn_detector_area_resol_mean 10.2665
_diffrn_detector_type Atlas
_diffrn_measured_fraction_theta_full 1.000
_diffrn_measured_fraction_theta_max 0.994
_diffrn_measurement_details
;
List of Runs (angles in degrees, time in seconds):

  # Type    Start    End  Width  t~exp~   \w     \q     \k     \f   Frames
#--------------------------------------------------------------------------
  1  \w   -112.00 -26.00   1.00    5.00    --  -43.01 -43.00-170.00   86
  2  \w    -19.00  10.00   1.00    5.00    --   43.01 -82.00  -2.00   29
  3  \w     40.00  71.00   1.00   20.00    --  112.00 -43.00-170.00   31
  4  \w    140.00 165.00   1.00   20.00    --  112.00  82.00 119.00   25
  5  \w     92.00 119.00   1.00   20.00    --  112.00 -43.00-170.00   27
  6  \w    104.00 153.00   1.00   20.00    --  112.00 110.00-156.00   49
  7  \w    -89.00 -16.00   1.00    5.00    --  -43.01 -57.00 120.00   73
  8  \w     34.00  93.00   1.00    5.00    --   43.01-125.00-150.00   59
  9  \w     39.00  81.00   1.00   20.00    --  112.00-111.00 -30.00   42
 10  \w    130.00 178.00   1.00   20.00    --  112.00  77.00-120.00   48
 11  \w    105.00 149.00   1.00   20.00    --  112.00 111.00-180.00   44
 12  \w    152.00 178.00   1.00   20.00    --  112.00 111.00-180.00   26
 13  \w     74.00 137.00   1.00   20.00    --  112.00 -45.00  90.00   63
 14  \w    146.00 172.00   1.00   20.00    --  112.00  45.00 120.00   26
 15  \w     42.00 101.00   1.00   20.00    --  112.00-111.00 120.00   59
 16  \w     97.00 138.00   1.00   20.00    --  112.00  45.00 -90.00   41
 17  \w    140.00 173.00   1.00   20.00    --  112.00  45.00 -90.00   33
 18  \w    104.00 171.00   1.00   20.00    --  112.00  77.00 150.00   67
 19  \w     86.00 148.00   1.00   20.00    --  112.00  45.00 150.00   62
 20  \w     86.00 117.00   1.00   20.00    --  112.00  45.00 120.00   31
 21  \w     61.00  88.00   1.00   20.00    --  112.00-111.00-150.00   27
 22  \w     66.00 107.00   1.00   20.00    --  112.00 -82.00  -2.00   41
;
_diffrn_measurement_device 'four-circle diffractometer'
_diffrn_measurement_device_type 'SuperNova, Dual, Cu at home/near, Atlas'
_diffrn_measurement_method '\w scans'
_diffrn_orient_matrix_type 'CrysAlisPro convention (1999,Acta A55,543-557)'
_diffrn_orient_matrix_UB_11 -0.0035879000
_diffrn_orient_matrix_UB_12 0.0356451000
_diffrn_orient_matrix_UB_13 0.0680587000
_diffrn_orient_matrix_UB_21 -0.0484435000
_diffrn_orient_matrix_UB_22 0.0582201000
_diffrn_orient_matrix_UB_23 -0.0310064000
_diffrn_orient_matrix_UB_31 -0.0775617000
_diffrn_orient_matrix_UB_32 -0.0380279000
_diffrn_orient_matrix_UB_33 0.0162527000
_diffrn_radiation_monochromator mirror
_diffrn_radiation_probe x-ray
_diffrn_radiation_type 'Cu K\a'
_diffrn_radiation_wavelength 1.54184
_diffrn_reflns_av_R_equivalents 0.0331
_diffrn_reflns_av_unetI/netI 0.0365
_diffrn_reflns_Laue_measured_fraction_full 1.000
_diffrn_reflns_Laue_measured_fraction_max 0.994
_diffrn_reflns_limit_h_max 19
_diffrn_reflns_limit_h_min -21
_diffrn_reflns_limit_k_max 24
_diffrn_reflns_limit_k_min -24
_diffrn_reflns_limit_l_max 25
_diffrn_reflns_limit_l_min -21
_diffrn_reflns_number 41209
_diffrn_reflns_point_group_measured_fraction_full 1.000
_diffrn_reflns_point_group_measured_fraction_max 0.989
_diffrn_reflns_theta_full 67.684
_diffrn_reflns_theta_max 76.745
_diffrn_reflns_theta_min 3.136
_diffrn_source 'micro-focus sealed X-ray tube'
_diffrn_source_type 'SuperNova (Cu) X-ray Source'
_exptl_absorpt_coefficient_mu 9.726
_exptl_absorpt_correction_T_max 0.554
_exptl_absorpt_correction_T_min 0.265
_exptl_absorpt_correction_type analytical
_exptl_absorpt_process_details
;
CrysAlisPro 1.171.42.72a (Rigaku Oxford Diffraction, 2022)
Analytical numeric absorption correction using a multifaceted crystal
model based on expressions derived by R.C. Clark & J.S. Reid.
(Clark, R. C. & Reid, J. S. (1995). Acta Cryst. A51, 887-897)
Empirical absorption correction using spherical harmonics,
implemented in SCALE3 ABSPACK scaling algorithm.
;
_exptl_crystal_colour 'translucent dark black'
_exptl_crystal_density_diffrn 1.343
_exptl_crystal_description prism
_exptl_crystal_F_000 2796
_exptl_crystal_size_max 0.207
_exptl_crystal_size_mid 0.089
_exptl_crystal_size_min 0.084
_refine_diff_density_max 0.981
_refine_diff_density_min -0.674
_refine_diff_density_rms 0.074
_refine_ls_abs_structure_details
;
 Flack x determined using 5821 quotients [(I+)-(I-)]/[(I+)+(I-)]
 (Parsons, Flack and Wagner, Acta Cryst. B69 (2013) 249-259).
;
_refine_ls_abs_structure_Flack -0.015(2)
_refine_ls_extinction_method none
_refine_ls_goodness_of_fit_ref 1.091
_refine_ls_hydrogen_treatment constr
_refine_ls_matrix_type full
_refine_ls_number_parameters 859
_refine_ls_number_reflns 13920
_refine_ls_number_restraints 769
_refine_ls_restrained_S_all 1.130
_refine_ls_R_factor_all 0.0283
_refine_ls_R_factor_gt 0.0263
_refine_ls_shift/su_max 0.002
_refine_ls_shift/su_mean 0.000
_refine_ls_structure_factor_coef Fsqd
_refine_ls_weighting_details 'w=1/[\s^2^(Fo^2^)+(0.0247P)^2^+4.8817P] where P=(Fo^2^+2Fc^2^)/3'
_refine_ls_weighting_scheme calc
_refine_ls_wR_factor_gt 0.0621
_refine_ls_wR_factor_ref 0.0630
_reflns_Friedel_coverage 0.822
_reflns_Friedel_fraction_full 1.000
_reflns_Friedel_fraction_max 0.983
_reflns_number_gt 13436
_reflns_number_total 13920
_reflns_threshold_expression 'I > 2\s(I)'
_cod_data_source_file d4sc01050g2.cif
_cod_data_source_block jj-017
_cod_depositor_comments 'Adding full bibliography for 1571317--1571325.cif.'
_cod_original_cell_volume 6680.19(11)
_cod_database_code 1571320
_shelx_shelxl_version_number 2018/3
_chemical_oxdiff_formula 'C62 H111 N2 O3 P4 Fe1 U1'
_shelx_space_group_comment
;
The symmetry employed for this shelxl refinement is uniquely defined
by the following loop, which should always be used as a source of
symmetry information in preference to the above space-group names.
They are only intended as comments.
;
_shelx_estimated_absorpt_t_max 0.495
_shelx_estimated_absorpt_t_min 0.238
_olex2_refinement_description
;
1. Fixed Uiso
 At 1.2 times of:
  All C(H) groups, All C(H,H) groups, All C(H,H,H,H) groups
 At 1.5 times of:
  All C(H,H,H) groups
2. Restrained distances
 C74-C63 \\sim C74-C69
 with sigma of 0.02
 O3-C62 \\sim O3-C68
 with sigma of 0.02
 C62-C63 \\sim C68-C69
 with sigma of 0.02
 C62-C67 \\sim C68-C73
 with sigma of 0.02
 C67-C81 \\sim C73-C81
 with sigma of 0.02
 C67-C66 \\sim C73-C72
 with sigma of 0.02
 C67-C65 \\sim C73-C71
 with sigma of 0.04
 C66-C81 \\sim C72-C81
 with sigma of 0.04
 C65-C63 \\sim C71-C69
 with sigma of 0.04
 C65-C64 \\sim C71-C70
 with sigma of 0.02
 C66-C65 \\sim C72-C71
 with sigma of 0.02
 C67-C63 \\sim C73-C69
 with sigma of 0.04
 C66-C64 \\sim C72-C70
 with sigma of 0.04
 C64-C63 \\sim C70-C69
 with sigma of 0.02
 O3-C67 \\sim O3-C73
 with sigma of 0.04
 O3-C63 \\sim O3-C69
 with sigma of 0.04
 C74-C62 \\sim C74-C68
 with sigma of 0.04
 C74-C64 \\sim C74-C70
 with sigma of 0.04
 C62-C66 \\sim C68-C72
 with sigma of 0.04
 C62-C64 \\sim C68-C70
 with sigma of 0.04
 C62-C81 \\sim C68-C81
 with sigma of 0.04
 P2-C11 \\sim P2-C15 \\sim P2-C13 \\sim P2-C9 \\sim P2-C8 \\sim P2-C6 \\sim
P5-C25 \\sim P4-C29 \\sim P4-C27 ~
 P5-C23 \\sim P5-C21 \\sim P4-C22 \\sim P1-C7 \\sim P1-C5
 with sigma of 0.02
 C30-C29 \\sim C26-C25 \\sim C28-C27 \\sim C24-C23 \\sim C21-C20 \\sim C22-C20
\\sim C14-C13 \\sim C9-C10
 \\sim C8-C7 \\sim C6-C5 \\sim C12-C11 \\sim C85-C15
 with sigma of 0.02
 C44-C41 \\sim C43-C41 \\sim C42-C41
 with sigma of 0.02
 C43-C44 \\sim C44-C42 \\sim C42-C43
 with sigma of 0.02
 C79-C74 \\sim C75-C74 \\sim C78-C74 \\sim C76-C74 \\sim C80-C74 \\sim C77-C74
 with sigma of 0.02
 C78-C79 \\sim C79-C80 \\sim C78-C80
 with sigma of 0.02
 C75-C76 \\sim C76-C77 \\sim C75-C77
 with sigma of 0.02
3. Uiso/Uaniso restraints and constraints
P4 \\sim P5 \\sim C29 \\sim C25 \\sim C30 \\sim C26 \\sim C28 \\sim C27 \\sim
C23 \\sim C24 \\sim C21 \\sim C22 \\sim C20 \\sim P3 \\sim P1 \\sim C7 \\sim C5
\\sim C6 \\sim C8 \\sim C9 \\sim C13 \\sim C14 \\sim C10 \\sim C11 \\sim C15
\\sim C12 \\sim C85: within 2A with sigma of 0.01 and sigma for terminal atoms
of 0.02 within 2A
C41 \\sim C43 \\sim C44 \\sim C42: within 2A with sigma of 0.005 and sigma for
terminal atoms of 0.01 within 2A
C64 \\sim C68 \\sim C70 \\sim C66 \\sim C72 \\sim C67 \\sim C69 \\sim C63 \\sim
C73 \\sim C65 \\sim C71 \\sim C62 \\sim C74 \\sim C79 \\sim C75 \\sim C78 \\sim
C76 \\sim C80 \\sim C77: within 2A with sigma of 0.02 and sigma for terminal
atoms of 0.04 within 2A
Uanis(C51) \\sim Ueq, Uanis(C59) \\sim Ueq, Uanis(C83) \\sim Ueq: with sigma of
0.01 and sigma for terminal atoms of 0.02
4. Others
 Sof(P4)=Sof(H20C)=Sof(H20D)=Sof(C22)=Sof(H22A)=Sof(H22B)=Sof(C27)=Sof(H27A)=
 Sof(H27B)=Sof(C28)=Sof(H28A)=Sof(H28B)=Sof(H28C)=Sof(C29)=Sof(H29A)=Sof(H29B)=
 Sof(C30)=Sof(H30A)=Sof(H30B)=Sof(H30C)=1-FVAR(1)
 Sof(P5)=Sof(H20A)=Sof(H20B)=Sof(C21)=Sof(H21A)=Sof(H21B)=Sof(C23)=Sof(H23A)=
 Sof(H23B)=Sof(C24)=Sof(H24A)=Sof(H24B)=Sof(H24C)=Sof(C25)=Sof(H25A)=Sof(H25B)=
 Sof(C26)=Sof(H26A)=Sof(H26B)=Sof(H26C)=FVAR(1)
 Sof(C7)=Sof(H7A)=Sof(H7B)=Sof(C8)=Sof(H8A)=Sof(H8B)=Sof(C13)=Sof(H13A)=
 Sof(H13B)=Sof(C14)=Sof(H14A)=Sof(H14B)=Sof(H14C)=Sof(C15)=Sof(H15A)=Sof(H15B)=
 Sof(C68)=Sof(C73)=Sof(C72)=Sof(H72)=Sof(C71)=Sof(H71)=Sof(C70)=Sof(H70)=
 Sof(C69)=Sof(C85)=Sof(H85A)=Sof(H85B)=Sof(H85C)=1-FVAR(2)
 Sof(C5)=Sof(H5A)=Sof(H5B)=Sof(C6)=Sof(H6A)=Sof(H6B)=Sof(C9)=Sof(H9A)=Sof(H9B)=
 Sof(C10)=Sof(H10A)=Sof(H10B)=Sof(H10C)=Sof(C11)=Sof(H11A)=Sof(H11B)=Sof(C12)=
 Sof(H12A)=Sof(H12B)=Sof(H12C)=Sof(C62)=Sof(C67)=Sof(C66)=Sof(H66)=Sof(C65)=
 Sof(H65)=Sof(C64)=Sof(H64)=Sof(C63)=FVAR(2)
 Sof(C78)=Sof(H78A)=Sof(H78B)=Sof(H78C)=Sof(C79)=Sof(H79A)=Sof(H79B)=Sof(H79C)=
 Sof(C80)=Sof(H80A)=Sof(H80B)=Sof(H80C)=1-FVAR(3)
 Sof(C75)=Sof(H75A)=Sof(H75B)=Sof(H75C)=Sof(C76)=Sof(H76A)=Sof(H76B)=Sof(H76C)=
 Sof(C77)=Sof(H77A)=Sof(H77B)=Sof(H77C)=FVAR(3)
5.a Secondary CH2 refined with riding coordinates:
 C1(H1A,H1B), C3(H3A,H3B), C5(H5A,H5B), C6(H6A,H6B), C7(H7A,H7B), C8(H8A,H8B),
 C9(H9A,H9B), C11(H11A,H11B), C13(H13A,H13B), C15(H15A,H15B), C16(H16A,H16B),
 C18(H18A,H18B), C20(H20A,H20B), C20(H20C,H20D), C21(H21A,H21B), C22(H22A,H22B),
  C23(H23A,H23B), C25(H25A,H25B), C27(H27A,H27B), C29(H29A,H29B)
5.b Aromatic/amide H refined with riding coordinates:
 C33(H33), C34(H34), C35(H35), C50(H50), C51(H51), C52(H52), C66(H66),
 C65(H65), C64(H64), C72(H72), C71(H71), C70(H70)
5.c Fitted hexagon refined as free rotating group:
 C62(C67,C66,C65,C64,C63), C68(C73,C72,C71,C70,C69)
5.d Idealised Me refined as rotating group:
 C2(H2A,H2B,H2C), C4(H4A,H4B,H4C), C10(H10A,H10B,H10C), C12(H12A,H12B,H12C),
 C14(H14A,H14B,H14C), C17(H17A,H17B,H17C), C19(H19A,H19B,H19C), C24(H24A,H24B,
 H24C), C26(H26A,H26B,H26C), C28(H28A,H28B,H28C), C30(H30A,H30B,H30C), C38(H38A,
 H38B,H38C), C39(H39A,H39B,H39C), C40(H40A,H40B,H40C), C42(H42A,H42B,H42C),
 C43(H43A,H43B,H43C), C44(H44A,H44B,H44C), C55(H55A,H55B,H55C), C56(H56A,H56B,
 H56C), C57(H57A,H57B,H57C), C59(H59A,H59B,H59C), C60(H60A,H60B,H60C), C61(H61A,
 H61B,H61C), C75(H75A,H75B,H75C), C76(H76A,H76B,H76C), C77(H77A,H77B,H77C),
 C78(H78A,H78B,H78C), C79(H79A,H79B,H79C), C80(H80A,H80B,H80C), C82(H82A,H82B,
 H82C), C83(H83A,H83B,H83C), C84(H84A,H84B,H84C), C85(H85A,H85B,H85C)
;
_olex2_date_sample_data_collection 2022-10-10
_olex2_submission_special_instructions 'No special instructions were received'
_oxdiff_exptl_absorpt_empirical_details
;
Empirical correction (ABSPACK) includes:
- Absorption correction using spherical harmonics
- Frame scaling
- Detector area scaling
- B-factor correction
;
_oxdiff_exptl_absorpt_empirical_full_max 1.366
_oxdiff_exptl_absorpt_empirical_full_min 0.762

loop_
_space_group_symop_operation_xyz
'x, y, z'
'-x+1/2, -y, z+1/2'
'-x, y+1/2, -z+1/2'
'x+1/2, -y+1/2, -z'

loop_
_atom_site_label
_atom_site_type_symbol
_atom_site_fract_x
_atom_site_fract_y
_atom_site_fract_z
_atom_site_U_iso_or_equiv
_atom_site_adp_type
_atom_site_occupancy
_atom_site_site_symmetry_order
_atom_site_calc_flag
_atom_site_refinement_flags_posn
_atom_site_refinement_flags_adp
_atom_site_refinement_flags_occupancy
_atom_site_disorder_assembly
_atom_site_disorder_group
U1 U 0.56844(2) 0.52467(2) 0.46960(2) 0.02637(5) Uani 1 1 d . . . . .
Fe1 Fe 0.87224(5) 0.44292(4) 0.48310(4) 0.03082(19) Uani 1 1 d . . . . .
P1 P 0.85793(10) 0.34283(8) 0.43318(8) 0.0391(3) Uani 1 1 d D U . . .
P2 P 0.94713(9) 0.46802(9) 0.39617(7) 0.0395(3) Uani 1 1 d D . . . .
P3 P 0.95051(8) 0.40165(8) 0.56182(8) 0.0326(3) Uani 1 1 d . U . . .
P4 P 0.8840(7) 0.5425(9) 0.5356(8) 0.0304(17) Uani 0.475(7) 1 d D U P A 2
P5 P 0.8979(6) 0.5410(8) 0.5335(7) 0.0302(15) Uani 0.525(7) 1 d D U P A 1
O1 O 0.48923(19) 0.46960(19) 0.53875(17) 0.0268(7) Uani 1 1 d . . . . .
O2 O 0.5041(3) 0.5215(2) 0.37366(18) 0.0396(9) Uani 1 1 d . . . . .
O3 O 0.5969(3) 0.6294(2) 0.4964(2) 0.0413(10) Uani 1 1 d D . . . .
N1 N 0.7032(3) 0.4745(2) 0.4718(2) 0.0329(8) Uani 1 1 d . . . . .
N2 N 0.7701(3) 0.4598(2) 0.4783(2) 0.0330(10) Uani 1 1 d . . . . .
C1 C 0.7632(6) 0.3355(4) 0.3898(4) 0.061(2) Uani 1 1 d . . . . .
H1A H 0.720924 0.329879 0.423505 0.073 Uiso 1 1 calc R U . . .
H1B H 0.753082 0.378915 0.366611 0.073 Uiso 1 1 calc R U . . .
C2 C 0.7547(7) 0.2780(4) 0.3388(5) 0.072(3) Uani 1 1 d . . . . .
H2A H 0.790219 0.286516 0.301097 0.108 Uiso 1 1 calc R U . . .
H2B H 0.699586 0.276050 0.323047 0.108 Uiso 1 1 calc R U . . .
H2C H 0.768806 0.234786 0.359652 0.108 Uiso 1 1 calc R U . . .
C3 C 0.8630(4) 0.2592(3) 0.4732(4) 0.0471(15) Uani 1 1 d . . . . .
H3A H 0.864745 0.223840 0.438333 0.057 Uiso 1 1 calc R U . . .
H3B H 0.913072 0.256159 0.498932 0.057 Uiso 1 1 calc R U . . .
C4 C 0.7939(5) 0.2445(4) 0.5192(5) 0.0574(19) Uani 1 1 d . . . . .
H4A H 0.745639 0.237324 0.492845 0.086 Uiso 1 1 calc R U . . .
H4B H 0.785986 0.283072 0.549174 0.086 Uiso 1 1 calc R U . . .
H4C H 0.805366 0.203770 0.545271 0.086 Uiso 1 1 calc R U . . .
C5 C 0.9452(8) 0.3255(7) 0.3766(8) 0.042(3) Uani 0.510(9) 1 d D U P B 1
H5A H 0.993867 0.315323 0.402342 0.051 Uiso 0.510(9) 1 calc R U P B 1
H5B H 0.933911 0.287376 0.346055 0.051 Uiso 0.510(9) 1 calc R U P B 1
C6 C 0.9532(10) 0.3921(7) 0.3389(8) 0.044(3) Uani 0.510(9) 1 d D U P B 1
H6A H 0.910400 0.395118 0.305232 0.052 Uiso 0.510(9) 1 calc R U P B 1
H6B H 1.004801 0.392748 0.315225 0.052 Uiso 0.510(9) 1 calc R U P B 1
C7 C 0.9163(9) 0.3406(8) 0.3559(8) 0.046(3) Uani 0.490(9) 1 d D U P B 2
H7A H 0.942192 0.295705 0.352056 0.055 Uiso 0.490(9) 1 calc R U P B 2
H7B H 0.879646 0.345619 0.317712 0.055 Uiso 0.490(9) 1 calc R U P B 2
C8 C 0.9790(9) 0.3946(8) 0.3515(11) 0.047(4) Uani 0.490(9) 1 d D U P B 2
H8A H 0.988571 0.406443 0.304431 0.056 Uiso 0.490(9) 1 calc R U P B 2
H8B H 1.029438 0.377486 0.370600 0.056 Uiso 0.490(9) 1 calc R U P B 2
C9 C 1.0607(6) 0.4779(8) 0.4038(6) 0.043(2) Uani 0.510(9) 1 d D U P B 1
H9A H 1.071743 0.503681 0.444953 0.051 Uiso 0.510(9) 1 calc R U P B 1
H9B H 1.083696 0.432118 0.409731 0.051 Uiso 0.510(9) 1 calc R U P B 1
C10 C 1.1052(16) 0.5123(14) 0.3472(14) 0.057(6) Uani 0.510(9) 1 d D U P B 1
H10A H 1.080437 0.500110 0.304747 0.085 Uiso 0.510(9) 1 calc R U P B 1
H10B H 1.160793 0.497375 0.347249 0.085 Uiso 0.510(9) 1 calc R U P B 1
H10C H 1.103061 0.561573 0.353048 0.085 Uiso 0.510(9) 1 calc R U P B 1
C11 C 0.9213(10) 0.5336(9) 0.3358(11) 0.042(4) Uani 0.510(9) 1 d D U P B 1
H11A H 0.931935 0.579109 0.354579 0.050 Uiso 0.510(9) 1 calc R U P B 1
H11B H 0.953430 0.528158 0.294949 0.050 Uiso 0.510(9) 1 calc R U P B 1
C12 C 0.8334(9) 0.5259(10) 0.3200(7) 0.049(3) Uani 0.510(9) 1 d D U P B 1
H12A H 0.817467 0.560899 0.288120 0.073 Uiso 0.510(9) 1 calc R U P B 1
H12B H 0.802331 0.530921 0.360898 0.073 Uiso 0.510(9) 1 calc R U P B 1
H12C H 0.823807 0.481027 0.300848 0.073 Uiso 0.510(9) 1 calc R U P B 1
C13 C 1.0354(7) 0.5209(8) 0.4062(7) 0.043(3) Uani 0.490(9) 1 d D U P B 2
H13A H 1.017842 0.566407 0.420855 0.051 Uiso 0.490(9) 1 calc R U P B 2
H13B H 1.067856 0.501465 0.442569 0.051 Uiso 0.490(9) 1 calc R U P B 2
C14 C 1.0890(18) 0.5299(13) 0.3459(14) 0.056(6) Uani 0.490(9) 1 d D U P B 2
H14A H 1.061110 0.556525 0.312056 0.084 Uiso 0.490(9) 1 calc R U P B 2
H14B H 1.102734 0.485356 0.327676 0.084 Uiso 0.490(9) 1 calc R U P B 2
H14C H 1.137711 0.553610 0.359138 0.084 Uiso 0.490(9) 1 calc R U P B 2
C15 C 0.8960(10) 0.5197(10) 0.3304(10) 0.043(4) Uani 0.490(9) 1 d D U P B 2
H15A H 0.887552 0.565974 0.348195 0.052 Uiso 0.490(9) 1 calc R U P B 2
H15B H 0.932362 0.523739 0.291946 0.052 Uiso 0.490(9) 1 calc R U P B 2
C16 C 0.9132(4) 0.3430(3) 0.6268(4) 0.0410(14) Uani 1 1 d . . . . .
H16A H 0.900904 0.298786 0.605894 0.049 Uiso 1 1 calc R U . . .
H16B H 0.955931 0.335420 0.659759 0.049 Uiso 1 1 calc R U . . .
C17 C 0.8398(5) 0.3682(5) 0.6626(5) 0.066(2) Uani 1 1 d . . . . .
H17A H 0.801279 0.385152 0.630046 0.098 Uiso 1 1 calc R U . . .
H17B H 0.854644 0.404937 0.692946 0.098 Uiso 1 1 calc R U . . .
H17C H 0.816078 0.330974 0.687897 0.098 Uiso 1 1 calc R U . . .
C18 C 1.0430(4) 0.3565(4) 0.5377(5) 0.058(2) Uani 1 1 d . . . . .
H18A H 1.027760 0.318227 0.508565 0.069 Uiso 1 1 calc R U . . .
H18B H 1.075380 0.387972 0.510573 0.069 Uiso 1 1 calc R U . . .
C19 C 1.0955(4) 0.3288(4) 0.5921(6) 0.064(2) Uani 1 1 d . . . . .
H19A H 1.143704 0.309388 0.572511 0.096 Uiso 1 1 calc R U . . .
H19B H 1.066743 0.293621 0.616640 0.096 Uiso 1 1 calc R U . . .
H19C H 1.110146 0.365543 0.622552 0.096 Uiso 1 1 calc R U . . .
C20 C 0.9915(4) 0.4698(3) 0.6151(3) 0.0407(12) Uani 1 1 d D U . . .
H20A H 1.000673 0.452100 0.660452 0.049 Uiso 0.525(7) 1 calc R U P A 1
H20B H 1.043257 0.485097 0.596966 0.049 Uiso 0.525(7) 1 calc R U P A 1
H20C H 0.965928 0.468116 0.659318 0.049 Uiso 0.475(7) 1 calc R U P A 2
H20D H 1.049346 0.462617 0.621207 0.049 Uiso 0.475(7) 1 calc R U P A 2
C21 C 0.9374(7) 0.5260(6) 0.6178(5) 0.0328(18) Uani 0.525(7) 1 d D U P A 1
H21A H 0.965399 0.566958 0.633955 0.039 Uiso 0.525(7) 1 calc R U P A 1
H21B H 0.893319 0.515793 0.648793 0.039 Uiso 0.525(7) 1 calc R U P A 1
C22 C 0.9770(7) 0.5410(5) 0.5829(6) 0.034(2) Uani 0.475(7) 1 d D U P A 2
H22A H 1.021860 0.552157 0.553062 0.041 Uiso 0.475(7) 1 calc R U P A 2
H22B H 0.974836 0.575811 0.618255 0.041 Uiso 0.475(7) 1 calc R U P A 2
C23 C 0.9646(7) 0.6072(6) 0.4972(6) 0.039(2) Uani 0.525(7) 1 d D U P A 1
H23A H 0.996194 0.585600 0.461509 0.047 Uiso 0.525(7) 1 calc R U P A 1
H23B H 0.930623 0.641933 0.476060 0.047 Uiso 0.525(7) 1 calc R U P A 1
C24 C 1.0222(8) 0.6434(7) 0.5435(7) 0.052(3) Uani 0.525(7) 1 d D U P A 1
H24A H 1.058256 0.671825 0.517241 0.078 Uiso 0.525(7) 1 calc R U P A 1
H24B H 1.053174 0.609867 0.568363 0.078 Uiso 0.525(7) 1 calc R U P A 1
H24C H 0.992300 0.671884 0.574547 0.078 Uiso 0.525(7) 1 calc R U P A 1
C25 C 0.8073(7) 0.5901(6) 0.5510(6) 0.039(2) Uani 0.525(7) 1 d D U P A 1
H25A H 0.780604 0.600162 0.508310 0.047 Uiso 0.525(7) 1 calc R U P A 1
H25B H 0.770767 0.561267 0.577319 0.047 Uiso 0.525(7) 1 calc R U P A 1
C26 C 0.8193(8) 0.6571(7) 0.5885(9) 0.055(3) Uani 0.525(7) 1 d D U P A 1
H26A H 0.849413 0.688620 0.560566 0.082 Uiso 0.525(7) 1 calc R U P A 1
H26B H 0.848790 0.648481 0.629643 0.082 Uiso 0.525(7) 1 calc R U P A 1
H26C H 0.767413 0.676833 0.599214 0.082 Uiso 0.525(7) 1 calc R U P A 1
C27 C 0.8810(7) 0.6246(6) 0.4910(7) 0.036(2) Uani 0.475(7) 1 d D U P A 2
H27A H 0.896592 0.616405 0.444274 0.043 Uiso 0.475(7) 1 calc R U P A 2
H27B H 0.825282 0.640772 0.490717 0.043 Uiso 0.475(7) 1 calc R U P A 2
C28 C 0.9338(9) 0.6817(6) 0.5188(7) 0.044(3) Uani 0.475(7) 1 d D U P A 2
H28A H 0.929924 0.721520 0.489829 0.066 Uiso 0.475(7) 1 calc R U P A 2
H28B H 0.989124 0.666292 0.520542 0.066 Uiso 0.475(7) 1 calc R U P A 2
H28C H 0.915854 0.693698 0.563572 0.066 Uiso 0.475(7) 1 calc R U P A 2
C29 C 0.8064(7) 0.5579(6) 0.6002(6) 0.037(2) Uani 0.475(7) 1 d D U P A 2
H29A H 0.753875 0.550607 0.579157 0.044 Uiso 0.475(7) 1 calc R U P A 2
H29B H 0.812647 0.522653 0.634777 0.044 Uiso 0.475(7) 1 calc R U P A 2
C30 C 0.8041(7) 0.6267(7) 0.6351(7) 0.040(3) Uani 0.475(7) 1 d D U P A 2
H30A H 0.788580 0.661813 0.603215 0.060 Uiso 0.475(7) 1 calc R U P A 2
H30B H 0.856841 0.637150 0.653051 0.060 Uiso 0.475(7) 1 calc R U P A 2
H30C H 0.765330 0.625181 0.671431 0.060 Uiso 0.475(7) 1 calc R U P A 2
C31 C 0.4496(3) 0.4358(3) 0.5862(3) 0.0258(10) Uani 1 1 d . . . . .
C32 C 0.4919(4) 0.3935(3) 0.6317(3) 0.0317(11) Uani 1 1 d . . . . .
C33 C 0.4492(4) 0.3640(3) 0.6834(3) 0.0396(14) Uani 1 1 d . . . . .
H33 H 0.477197 0.337642 0.715190 0.048 Uiso 1 1 calc R U . . .
C34 C 0.3686(4) 0.3712(4) 0.6905(3) 0.0439(14) Uani 1 1 d . . . . .
H34 H 0.341732 0.350703 0.726775 0.053 Uiso 1 1 calc R U . . .
C35 C 0.3269(4) 0.4088(3) 0.6439(3) 0.0381(13) Uani 1 1 d . . . . .
H35 H 0.270826 0.412755 0.648163 0.046 Uiso 1 1 calc R U . . .
C36 C 0.3648(3) 0.4411(3) 0.5910(3) 0.0309(11) Uani 1 1 d . . . . .
C37 C 0.5804(4) 0.3805(3) 0.6248(3) 0.0366(12) Uani 1 1 d . . . . .
C38 C 0.6270(3) 0.4460(3) 0.6338(3) 0.0377(13) Uani 1 1 d . . . . .
H38A H 0.608045 0.479859 0.601899 0.056 Uiso 1 1 calc R U . . .
H38B H 0.683686 0.437305 0.626123 0.056 Uiso 1 1 calc R U . . .
H38C H 0.619407 0.462967 0.679072 0.056 Uiso 1 1 calc R U . . .
C39 C 0.5977(4) 0.3473(3) 0.5573(4) 0.0427(14) Uani 1 1 d . . . . .
H39A H 0.574235 0.301863 0.556268 0.064 Uiso 1 1 calc R U . . .
H39B H 0.655355 0.343912 0.550923 0.064 Uiso 1 1 calc R U . . .
H39C H 0.574643 0.374944 0.521799 0.064 Uiso 1 1 calc R U . . .
C40 C 0.6117(4) 0.3312(4) 0.6782(4) 0.0500(17) Uani 1 1 d . . . . .
H40A H 0.604095 0.351225 0.722318 0.075 Uiso 1 1 calc R U . . .
H40B H 0.668424 0.322741 0.670817 0.075 Uiso 1 1 calc R U . . .
H40C H 0.582422 0.288353 0.675479 0.075 Uiso 1 1 calc R U . . .
C41 C 0.3159(3) 0.4828(4) 0.5423(4) 0.0530(17) Uani 1 1 d D U . . .
C42 C 0.3301(4) 0.4619(4) 0.4706(4) 0.062(2) Uani 1 1 d D U . . .
H42A H 0.313615 0.414615 0.464508 0.093 Uiso 1 1 calc R U . . .
H42B H 0.386714 0.466340 0.460037 0.093 Uiso 1 1 calc R U . . .
H42C H 0.299002 0.491081 0.440996 0.093 Uiso 1 1 calc R U . . .
C43 C 0.2249(4) 0.4755(6) 0.5546(5) 0.091(3) Uani 1 1 d D U . . .
H43A H 0.195962 0.506015 0.524723 0.137 Uiso 1 1 calc R U . . .
H43B H 0.212768 0.487247 0.600779 0.137 Uiso 1 1 calc R U . . .
H43C H 0.208658 0.428614 0.545961 0.137 Uiso 1 1 calc R U . . .
C44 C 0.3358(5) 0.5579(4) 0.5531(5) 0.067(2) Uani 1 1 d D U . . .
H44A H 0.392851 0.565145 0.546088 0.100 Uiso 1 1 calc R U . . .
H44B H 0.321748 0.570930 0.598619 0.100 Uiso 1 1 calc R U . . .
H44C H 0.305560 0.585630 0.521616 0.100 Uiso 1 1 calc R U . . .
C48 C 0.4475(4) 0.5037(3) 0.3299(3) 0.0423(15) Uani 1 1 d . . . . .
C49 C 0.4503(5) 0.4374(3) 0.3022(4) 0.054(2) Uani 1 1 d . . . . .
C50 C 0.3862(7) 0.4172(5) 0.2632(6) 0.090(4) Uani 1 1 d . . . . .
H50 H 0.385887 0.372698 0.245244 0.108 Uiso 1 1 calc R U . . .
C51 C 0.3230(8) 0.4599(6) 0.2499(7) 0.097(4) Uani 1 1 d . U . . .
H51 H 0.278500 0.443906 0.225394 0.116 Uiso 1 1 calc R U . . .
C52 C 0.3251(6) 0.5256(5) 0.2723(5) 0.072(2) Uani 1 1 d . . . . .
H52 H 0.282938 0.555552 0.261234 0.086 Uiso 1 1 calc R U . . .
C53 C 0.3879(5) 0.5493(3) 0.3110(3) 0.0451(15) Uani 1 1 d . . . . .
C54 C 0.5205(6) 0.3899(3) 0.3134(3) 0.0511(19) Uani 1 1 d . . . . .
C55 C 0.5980(6) 0.4243(4) 0.2962(4) 0.060(2) Uani 1 1 d . . . . .
H55A H 0.596169 0.440305 0.250169 0.090 Uiso 1 1 calc R U . . .
H55B H 0.641919 0.392101 0.301418 0.090 Uiso 1 1 calc R U . . .
H55C H 0.606309 0.462998 0.326020 0.090 Uiso 1 1 calc R U . . .
C56 C 0.5219(6) 0.3646(4) 0.3858(4) 0.060(2) Uani 1 1 d . . . . .
H56A H 0.511877 0.402768 0.415825 0.089 Uiso 1 1 calc R U . . .
H56B H 0.574102 0.344972 0.395624 0.089 Uiso 1 1 calc R U . . .
H56C H 0.480652 0.330138 0.391930 0.089 Uiso 1 1 calc R U . . .
C57 C 0.5155(7) 0.3262(4) 0.2704(4) 0.064(2) Uani 1 1 d . . . . .
H57A H 0.466600 0.301381 0.281004 0.096 Uiso 1 1 calc R U . . .
H57B H 0.561609 0.297216 0.279159 0.096 Uiso 1 1 calc R U . . .
H57C H 0.514929 0.339117 0.223371 0.096 Uiso 1 1 calc R U . . .
C58 C 0.3930(5) 0.6247(3) 0.3268(3) 0.0527(19) Uani 1 1 d . . . . .
C59 C 0.4003(9) 0.6393(5) 0.4009(4) 0.096(4) Uani 1 1 d . U . . .
H59A H 0.356141 0.617678 0.424616 0.143 Uiso 1 1 calc R U . . .
H59B H 0.398539 0.688370 0.408379 0.143 Uiso 1 1 calc R U . . .
H59C H 0.450825 0.621247 0.417479 0.143 Uiso 1 1 calc R U . . .
C60 C 0.4655(6) 0.6521(5) 0.2907(5) 0.074(3) Uani 1 1 d . . . . .
H60A H 0.513063 0.628060 0.306085 0.111 Uiso 1 1 calc R U . . .
H60B H 0.471079 0.700574 0.299990 0.111 Uiso 1 1 calc R U . . .
H60C H 0.459080 0.645175 0.242802 0.111 Uiso 1 1 calc R U . . .
C61 C 0.3207(5) 0.6647(4) 0.3006(4) 0.0562(19) Uani 1 1 d . . . . .
H61A H 0.318163 0.660673 0.252133 0.084 Uiso 1 1 calc R U . . .
H61B H 0.326053 0.712489 0.312933 0.084 Uiso 1 1 calc R U . . .
H61C H 0.271929 0.646192 0.320153 0.084 Uiso 1 1 calc R U . . .
C62 C 0.6213(7) 0.6932(3) 0.5124(5) 0.032(4) Uani 0.510(9) 1 d DG U P B 1
C67 C 0.6605(6) 0.7314(4) 0.4644(4) 0.032(3) Uani 0.510(9) 1 d DG U P B 1
C66 C 0.6784(5) 0.7990(4) 0.4766(4) 0.043(3) Uani 0.510(9) 1 d DG U P B 1
H66 H 0.705145 0.825086 0.443836 0.052 Uiso 0.510(9) 1 calc R U P B 1
C65 C 0.6571(6) 0.8285(3) 0.5367(4) 0.048(3) Uani 0.510(9) 1 d DG U P B 1
H65 H 0.669332 0.874732 0.545072 0.058 Uiso 0.510(9) 1 calc R U P B 1
C64 C 0.6179(6) 0.7904(4) 0.5847(4) 0.042(3) Uani 0.510(9) 1 d DG U P B 1
H64 H 0.603376 0.810518 0.625782 0.051 Uiso 0.510(9) 1 calc R U P B 1
C63 C 0.6000(7) 0.7227(4) 0.5725(4) 0.029(3) Uani 0.510(9) 1 d DG U P B 1
C68 C 0.6288(6) 0.6896(4) 0.5087(5) 0.027(4) Uani 0.490(9) 1 d DG U P B 2
C73 C 0.6857(5) 0.7179(4) 0.4669(4) 0.029(3) Uani 0.490(9) 1 d DG U P B 2
C72 C 0.7290(5) 0.7741(4) 0.4875(4) 0.033(2) Uani 0.490(9) 1 d DG U P B 2
H72 H 0.767795 0.793403 0.458910 0.040 Uiso 0.490(9) 1 calc R U P B 2
C71 C 0.7154(5) 0.8020(4) 0.5498(4) 0.045(3) Uani 0.490(9) 1 d DG U P B 2
H71 H 0.745025 0.840462 0.563898 0.054 Uiso 0.490(9) 1 calc R U P B 2
C70 C 0.6586(6) 0.7738(5) 0.5916(3) 0.037(3) Uani 0.490(9) 1 d DG U P B 2
H70 H 0.649365 0.792887 0.634260 0.044 Uiso 0.490(9) 1 calc R U P B 2
C69 C 0.6153(6) 0.7176(5) 0.5711(5) 0.034(4) Uani 0.490(9) 1 d DG U P B 2
C74 C 0.5512(4) 0.6888(3) 0.6225(4) 0.0479(16) Uani 1 1 d D U . . .
C75 C 0.5595(10) 0.6169(5) 0.6378(6) 0.039(3) Uani 0.501(16) 1 d D U P B 1
H75A H 0.556257 0.590452 0.596732 0.059 Uiso 0.501(16) 1 calc R U P B 1
H75B H 0.516735 0.603021 0.667992 0.059 Uiso 0.501(16) 1 calc R U P B 1
H75C H 0.611052 0.608921 0.659156 0.059 Uiso 0.501(16) 1 calc R U P B 1
C76 C 0.4693(6) 0.6994(6) 0.5794(6) 0.033(3) Uani 0.501(16) 1 d D U P B 1
H76A H 0.460111 0.747914 0.572232 0.050 Uiso 0.501(16) 1 calc R U P B 1
H76B H 0.424266 0.680047 0.603817 0.050 Uiso 0.501(16) 1 calc R U P B 1
H76C H 0.474449 0.676580 0.536357 0.050 Uiso 0.501(16) 1 calc R U P B 1
C77 C 0.543(2) 0.7354(15) 0.6833(12) 0.052(8) Uani 0.501(16) 1 d D U P B 1
H77A H 0.590240 0.730458 0.711604 0.078 Uiso 0.501(16) 1 calc R U P B 1
H77B H 0.495571 0.722869 0.708467 0.078 Uiso 0.501(16) 1 calc R U P B 1
H77C H 0.538708 0.782567 0.668506 0.078 Uiso 0.501(16) 1 calc R U P B 1
C78 C 0.6092(11) 0.6321(7) 0.6573(7) 0.053(5) Uani 0.499(16) 1 d D U P B 2
H78A H 0.630957 0.602101 0.622978 0.080 Uiso 0.499(16) 1 calc R U P B 2
H78B H 0.578352 0.605310 0.689150 0.080 Uiso 0.499(16) 1 calc R U P B 2
H78C H 0.652839 0.654988 0.680409 0.080 Uiso 0.499(16) 1 calc R U P B 2
C79 C 0.4785(7) 0.6490(7) 0.6062(7) 0.045(4) Uani 0.499(16) 1 d D U P B 2
H79A H 0.435829 0.679950 0.592792 0.067 Uiso 0.499(16) 1 calc R U P B 2
H79B H 0.461667 0.623307 0.645434 0.067 Uiso 0.499(16) 1 calc R U P B 2
H79C H 0.490136 0.617627 0.569781 0.067 Uiso 0.499(16) 1 calc R U P B 2
C80 C 0.5294(18) 0.7288(14) 0.6870(11) 0.046(8) Uani 0.499(16) 1 d D U P B 2
H80A H 0.577957 0.739024 0.711915 0.068 Uiso 0.499(16) 1 calc R U P B 2
H80B H 0.493837 0.701199 0.714519 0.068 Uiso 0.499(16) 1 calc R U P B 2
H80C H 0.502601 0.771155 0.674972 0.068 Uiso 0.499(16) 1 calc R U P B 2
C81 C 0.6921(4) 0.7040(3) 0.3924(3) 0.0373(13) Uani 1 1 d D . . . .
C82 C 0.6390(7) 0.7458(6) 0.3477(4) 0.079(3) Uani 1 1 d . . . . .
H82A H 0.583242 0.734898 0.356989 0.119 Uiso 1 1 calc R U . . .
H82B H 0.651000 0.735414 0.301173 0.119 Uiso 1 1 calc R U . . .
H82C H 0.648355 0.794033 0.356067 0.119 Uiso 1 1 calc R U . . .
C83 C 0.7776(5) 0.7201(6) 0.3738(8) 0.100(5) Uani 1 1 d . U . . .
H83A H 0.787909 0.768422 0.381211 0.150 Uiso 1 1 calc R U . . .
H83B H 0.786320 0.709296 0.326813 0.150 Uiso 1 1 calc R U . . .
H83C H 0.813753 0.693097 0.401262 0.150 Uiso 1 1 calc R U . . .
C84 C 0.6790(6) 0.6295(4) 0.3754(4) 0.060(2) Uani 1 1 d . . . . .
H84A H 0.706717 0.601077 0.407846 0.090 Uiso 1 1 calc R U . . .
H84B H 0.699828 0.620268 0.330820 0.090 Uiso 1 1 calc R U . . .
H84C H 0.621952 0.619410 0.376501 0.090 Uiso 1 1 calc R U . . .
C85 C 0.8157(9) 0.4927(9) 0.3053(8) 0.044(3) Uani 0.490(9) 1 d D U P B 2
H85A H 0.796037 0.521949 0.269549 0.067 Uiso 0.490(9) 1 calc R U P B 2
H85B H 0.777285 0.492403 0.341908 0.067 Uiso 0.490(9) 1 calc R U P B 2
H85C H 0.822573 0.446479 0.288410 0.067 Uiso 0.490(9) 1 calc R U P B 2

loop_
_atom_site_aniso_label
_atom_site_aniso_U_11
_atom_site_aniso_U_22
_atom_site_aniso_U_33
_atom_site_aniso_U_23
_atom_site_aniso_U_13
_atom_site_aniso_U_12
U1 0.03823(8) 0.02037(7) 0.02051(7) 0.00014(6) -0.00020(7) -0.00486(7)
Fe1 0.0406(4) 0.0242(4) 0.0277(4) -0.0024(3) 0.0038(3) -0.0063(3)
P1 0.0453(8) 0.0296(7) 0.0422(8) -0.0109(6) 0.0096(7) -0.0070(6)
P2 0.0430(8) 0.0437(8) 0.0317(6) 0.0013(6) 0.0042(5) -0.0123(7)
P3 0.0303(7) 0.0302(7) 0.0372(7) -0.0015(6) 0.0048(5) -0.0032(5)
P4 0.035(3) 0.024(2) 0.032(2) -0.0032(19) -0.001(2) -0.002(2)
P5 0.037(3) 0.022(2) 0.031(2) 0.0002(18) -0.002(2) -0.004(2)
O1 0.0282(14) 0.0260(16) 0.0261(16) 0.0054(16) -0.0019(13) -0.0035(14)
O2 0.068(3) 0.0273(19) 0.0231(16) -0.0007(17) -0.0198(17) -0.008(2)
O3 0.042(2) 0.0271(19) 0.055(2) -0.0144(18) 0.0200(19) -0.0109(16)
N1 0.045(2) 0.0270(19) 0.0262(18) 0.000(2) -0.001(2) -0.004(2)
N2 0.054(3) 0.020(2) 0.025(2) 0.0000(16) 0.000(2) -0.0078(18)
C1 0.094(6) 0.030(3) 0.059(4) -0.012(3) -0.034(4) 0.012(4)
C2 0.106(7) 0.039(4) 0.071(5) -0.026(4) -0.040(5) 0.009(4)
C3 0.050(3) 0.026(3) 0.065(4) -0.011(3) -0.009(4) 0.008(2)
C4 0.070(4) 0.036(3) 0.066(5) 0.004(3) -0.002(4) -0.014(3)
C5 0.035(6) 0.039(5) 0.052(6) -0.011(5) 0.011(5) 0.008(4)
C6 0.029(7) 0.047(6) 0.055(7) -0.004(5) 0.014(6) 0.012(5)
C7 0.044(6) 0.041(5) 0.053(6) -0.011(5) 0.013(5) 0.000(5)
C8 0.031(7) 0.045(6) 0.065(8) 0.001(6) 0.021(6) 0.011(5)
C9 0.034(5) 0.048(6) 0.046(5) 0.006(6) 0.007(5) -0.009(6)
C10 0.044(10) 0.062(13) 0.064(9) 0.016(9) 0.023(7) -0.004(8)
C11 0.044(10) 0.036(8) 0.045(6) 0.012(6) 0.012(7) -0.007(7)
C12 0.051(8) 0.055(9) 0.040(7) 0.010(7) 0.019(6) 0.009(8)
C13 0.041(5) 0.039(6) 0.049(6) -0.003(6) 0.015(5) -0.016(6)
C14 0.056(12) 0.050(12) 0.063(9) -0.007(8) 0.023(9) -0.013(9)
C15 0.053(11) 0.032(8) 0.043(7) 0.008(6) 0.032(8) -0.007(7)
C16 0.036(3) 0.037(3) 0.050(3) 0.012(3) -0.004(3) -0.002(2)
C17 0.049(4) 0.079(6) 0.069(5) 0.035(5) 0.022(4) 0.009(4)
C18 0.030(3) 0.071(5) 0.072(5) -0.028(4) 0.013(3) -0.003(3)
C19 0.036(3) 0.041(4) 0.115(8) 0.009(4) 0.019(4) 0.007(3)
C20 0.054(3) 0.034(3) 0.034(3) 0.000(3) -0.003(2) -0.005(3)
C21 0.040(4) 0.028(4) 0.031(4) -0.001(4) 0.000(4) 0.002(4)
C22 0.046(5) 0.026(5) 0.031(4) -0.005(4) -0.007(4) -0.007(4)
C23 0.041(5) 0.035(5) 0.041(5) 0.006(4) -0.005(4) -0.018(4)
C24 0.054(7) 0.045(7) 0.055(8) 0.012(6) -0.010(6) -0.025(6)
C25 0.039(4) 0.031(4) 0.047(5) -0.012(4) -0.008(4) 0.006(4)
C26 0.045(6) 0.045(7) 0.075(9) -0.018(7) -0.017(6) 0.009(5)
C27 0.038(5) 0.029(5) 0.041(5) 0.005(4) 0.000(4) 0.002(4)
C28 0.051(6) 0.026(5) 0.054(7) -0.001(5) -0.002(7) -0.013(5)
C29 0.036(5) 0.032(5) 0.042(5) -0.003(5) 0.002(5) 0.003(4)
C30 0.030(5) 0.040(6) 0.050(7) -0.016(6) -0.003(5) 0.005(5)
C31 0.025(2) 0.023(2) 0.029(2) 0.0000(19) -0.0051(19) -0.0024(17)
C32 0.041(3) 0.026(3) 0.029(3) 0.003(2) -0.007(2) -0.001(2)
C33 0.047(4) 0.044(3) 0.028(3) 0.009(2) -0.005(2) -0.003(3)
C34 0.048(3) 0.052(4) 0.031(3) 0.004(3) 0.007(3) -0.011(3)
C35 0.035(3) 0.040(3) 0.039(3) 0.001(3) 0.001(2) -0.009(2)
C36 0.025(2) 0.028(3) 0.040(3) 0.000(2) -0.001(2) -0.008(2)
C37 0.037(3) 0.038(3) 0.034(3) 0.007(2) -0.004(2) 0.002(2)
C38 0.032(3) 0.045(3) 0.036(3) 0.005(3) -0.011(2) -0.002(2)
C39 0.041(3) 0.037(3) 0.050(3) -0.001(3) 0.000(3) 0.010(3)
C40 0.043(3) 0.050(4) 0.057(4) 0.017(3) -0.010(3) 0.003(3)
C41 0.026(2) 0.058(4) 0.076(4) 0.034(4) -0.003(3) -0.005(3)
C42 0.058(4) 0.071(5) 0.057(4) 0.026(4) -0.027(4) -0.023(3)
C43 0.032(3) 0.124(7) 0.119(7) 0.066(7) -0.011(4) -0.006(4)
C44 0.061(4) 0.049(4) 0.090(6) 0.024(4) 0.022(4) 0.016(4)
C48 0.066(4) 0.028(3) 0.032(3) 0.004(2) -0.006(3) -0.009(3)
C49 0.091(6) 0.029(3) 0.042(3) -0.001(3) -0.027(4) -0.004(3)
C50 0.125(9) 0.038(4) 0.106(8) -0.018(5) -0.077(7) 0.001(5)
C51 0.110(7) 0.063(6) 0.117(8) -0.016(5) -0.073(7) -0.007(5)
C52 0.089(6) 0.048(4) 0.078(5) 0.002(5) -0.047(5) 0.001(5)
C53 0.067(4) 0.035(3) 0.033(3) 0.006(2) -0.011(3) -0.008(3)
C54 0.094(6) 0.027(3) 0.032(3) -0.002(2) -0.022(3) -0.001(3)
C55 0.095(6) 0.040(4) 0.045(4) -0.004(3) -0.002(4) 0.008(4)
C56 0.103(6) 0.037(4) 0.038(3) 0.000(3) -0.011(4) -0.001(4)
C57 0.116(7) 0.034(4) 0.042(4) -0.007(3) -0.027(4) 0.003(4)
C58 0.093(5) 0.031(3) 0.034(3) 0.004(3) -0.025(3) 0.003(3)
C59 0.183(12) 0.059(5) 0.044(4) -0.010(4) -0.037(6) 0.023(7)
C60 0.080(6) 0.049(5) 0.093(7) 0.037(5) -0.036(5) -0.015(4)
C61 0.077(5) 0.045(4) 0.046(4) 0.000(3) -0.012(4) 0.007(4)
C62 0.037(7) 0.025(7) 0.035(8) 0.006(6) -0.006(6) -0.009(6)
C67 0.037(6) 0.027(5) 0.033(5) 0.012(5) -0.020(5) -0.003(5)
C66 0.048(6) 0.032(5) 0.050(6) 0.007(5) -0.004(6) -0.016(5)
C65 0.054(6) 0.029(5) 0.062(7) -0.007(5) -0.009(6) -0.013(5)
C64 0.058(7) 0.027(6) 0.042(6) -0.006(5) -0.017(6) -0.002(5)
C63 0.033(5) 0.021(6) 0.033(6) -0.007(5) -0.013(5) 0.003(4)
C68 0.026(6) 0.019(7) 0.035(7) -0.004(6) -0.014(6) 0.007(6)
C73 0.032(6) 0.025(5) 0.029(5) 0.008(5) -0.007(5) 0.000(5)
C72 0.030(5) 0.032(5) 0.038(6) 0.004(4) -0.004(4) -0.007(4)
C71 0.048(6) 0.035(6) 0.050(7) -0.006(5) -0.010(5) -0.018(5)
C70 0.051(7) 0.030(6) 0.029(5) -0.004(5) -0.017(5) -0.005(5)
C69 0.041(7) 0.027(6) 0.033(7) 0.008(6) -0.012(5) -0.004(5)
C74 0.052(4) 0.035(3) 0.057(4) -0.018(3) 0.017(3) -0.007(3)
C75 0.065(9) 0.028(6) 0.025(5) -0.008(4) -0.005(6) -0.004(6)
C76 0.029(5) 0.027(6) 0.044(6) -0.003(5) 0.006(5) -0.001(4)
C77 0.069(15) 0.048(13) 0.038(11) -0.010(8) 0.024(9) -0.012(10)
C78 0.098(13) 0.024(6) 0.038(7) -0.005(5) 0.006(8) 0.008(7)
C79 0.046(7) 0.051(8) 0.037(7) -0.010(6) 0.009(5) -0.008(6)
C80 0.054(12) 0.033(9) 0.050(14) -0.017(9) -0.005(11) 0.004(10)
C81 0.039(3) 0.035(3) 0.039(3) 0.009(2) -0.001(2) -0.008(2)
C82 0.106(7) 0.083(7) 0.049(4) -0.014(4) -0.027(5) 0.047(6)
C83 0.044(4) 0.080(7) 0.175(13) -0.042(8) 0.019(6) -0.014(4)
C84 0.104(7) 0.044(4) 0.031(3) 0.000(3) -0.001(4) -0.019(4)
C85 0.048(8) 0.046(9) 0.040(7) 0.002(6) 0.011(6) 0.011(7)

loop_
_atom_type_symbol
_atom_type_description
_atom_type_scat_dispersion_real
_atom_type_scat_dispersion_imag
_atom_type_scat_source
C C 0.0181 0.0091 'International Tables Vol C Tables 4.2.6.8 and 6.1.1.4'
H H 0.0000 0.0000 'International Tables Vol C Tables 4.2.6.8 and 6.1.1.4'
Fe Fe -1.1336 3.1974 'International Tables Vol C Tables 4.2.6.8 and 6.1.1.4'
N N 0.0311 0.0180 'International Tables Vol C Tables 4.2.6.8 and 6.1.1.4'
O O 0.0492 0.0322 'International Tables Vol C Tables 4.2.6.8 and 6.1.1.4'
P P 0.2955 0.4335 'International Tables Vol C Tables 4.2.6.8 and 6.1.1.4'
U U -4.3638 13.4090 'International Tables Vol C Tables 4.2.6.8 and 6.1.1.4'

loop_
_exptl_crystal_face_index_h
_exptl_crystal_face_index_k
_exptl_crystal_face_index_l
_exptl_crystal_face_perp_dist
-2 -1 1 0.0585
1 1 1 0.0661
-1 0 2 0.1108
-2 -1 2 0.0828
-2 2 -13 0.0856
-2 -1 -1 0.0591
1 1 -2 0.0686
9 6 -3 0.0475
-9 -6 2 0.0394
2 -2 13 0.1135
6 -11 -2 0.0328
-5 11 2 0.0508
7 -8 6 0.0653
-2 11 -7 0.0612
-3 12 -4 0.0503

loop_
_geom_angle_atom_site_label_1
_geom_angle_atom_site_label_2
_geom_angle_atom_site_label_3
_geom_angle
_geom_angle_site_symmetry_1
_geom_angle_site_symmetry_3
_geom_angle_publ_flag
O1 U1 O2 103.92(15) . . ?
O1 U1 N1 110.12(14) . . ?
O2 U1 N1 116.85(16) . . ?
O3 U1 O1 116.14(15) . . ?
O3 U1 O2 110.41(18) . . ?
O3 U1 N1 99.96(16) . . ?
P1 Fe1 P4 178.3(3) . . ?
P2 Fe1 P1 84.45(7) . . ?
P2 Fe1 P3 108.05(7) . . ?
P2 Fe1 P4 97.3(4) . . ?
P2 Fe1 P5 93.2(3) . . ?
P3 Fe1 P1 93.49(7) . . ?
P3 Fe1 P4 86.2(3) . . ?
P3 Fe1 P5 83.0(3) . . ?
P5 Fe1 P1 175.0(3) . . ?
N2 Fe1 P1 92.16(15) . . ?
N2 Fe1 P2 118.12(16) . . ?
N2 Fe1 P3 133.80(16) . . ?
N2 Fe1 P4 86.9(3) . . ?
N2 Fe1 P5 92.9(3) . . ?
C1 P1 Fe1 112.4(2) . . ?
C1 P1 C3 100.3(3) . . ?
C1 P1 C5 112.0(6) . . ?
C1 P1 C7 93.4(7) . . ?
C3 P1 Fe1 126.3(3) . . ?
C3 P1 C5 93.8(5) . . ?
C3 P1 C7 108.9(6) . . ?
C5 P1 Fe1 110.4(4) . . ?
C7 P1 Fe1 110.2(5) . . ?
C6 P2 Fe1 109.6(5) . . ?
C6 P2 C9 94.3(7) . . ?
C8 P2 Fe1 112.7(6) . . ?
C8 P2 C13 106.0(7) . . ?
C8 P2 C15 102.9(10) . . ?
C9 P2 Fe1 121.6(4) . . ?
C11 P2 Fe1 123.3(7) . . ?
C11 P2 C6 99.7(10) . . ?
C11 P2 C9 102.5(6) . . ?
C13 P2 Fe1 120.2(4) . . ?
C13 P2 C15 98.0(7) . . ?
C15 P2 Fe1 114.7(6) . . ?
C16 P3 Fe1 122.2(2) . . ?
C16 P3 C18 99.7(4) . . ?
C18 P3 Fe1 119.1(3) . . ?
C20 P3 Fe1 111.6(2) . . ?
C20 P3 C16 99.9(3) . . ?
C20 P3 C18 100.8(3) . . ?
C22 P4 Fe1 107.8(8) . . ?
C22 P4 C27 106.9(9) . . ?
C22 P4 C29 103.7(10) . . ?
C27 P4 Fe1 122.5(9) . . ?
C27 P4 C29 100.2(9) . . ?
C29 P4 Fe1 114.2(8) . . ?
C21 P5 Fe1 110.4(7) . . ?
C21 P5 C23 104.7(9) . . ?
C23 P5 Fe1 123.1(8) . . ?
C25 P5 Fe1 112.6(7) . . ?
C25 P5 C21 101.9(8) . . ?
C25 P5 C23 101.8(9) . . ?
C31 O1 U1 172.3(3) . . ?
C48 O2 U1 157.8(4) . . ?
C62 O3 U1 175.2(6) . . ?
C68 O3 U1 168.5(6) . . ?
N2 N1 U1 169.4(4) . . ?
N1 N2 Fe1 175.3(4) . . ?
P1 C1 H1A 107.9 . . ?
P1 C1 H1B 107.9 . . ?
H1A C1 H1B 107.2 . . ?
C2 C1 P1 117.4(6) . . ?
C2 C1 H1A 107.9 . . ?
C2 C1 H1B 107.9 . . ?
C1 C2 H2A 109.5 . . ?
C1 C2 H2B 109.5 . . ?
C1 C2 H2C 109.5 . . ?
H2A C2 H2B 109.5 . . ?
H2A C2 H2C 109.5 . . ?
H2B C2 H2C 109.5 . . ?
P1 C3 H3A 108.8 . . ?
P1 C3 H3B 108.8 . . ?
H3A C3 H3B 107.7 . . ?
C4 C3 P1 113.8(5) . . ?
C4 C3 H3A 108.8 . . ?
C4 C3 H3B 108.8 . . ?
C3 C4 H4A 109.5 . . ?
C3 C4 H4B 109.5 . . ?
C3 C4 H4C 109.5 . . ?
H4A C4 H4B 109.5 . . ?
H4A C4 H4C 109.5 . . ?
H4B C4 H4C 109.5 . . ?
P1 C5 H5A 111.3 . . ?
P1 C5 H5B 111.3 . . ?
H5A C5 H5B 109.2 . . ?
C6 C5 P1 102.3(9) . . ?
C6 C5 H5A 111.3 . . ?
C6 C5 H5B 111.3 . . ?
P2 C6 H6A 109.2 . . ?
P2 C6 H6B 109.2 . . ?
C5 C6 P2 112.0(11) . . ?
C5 C6 H6A 109.2 . . ?
C5 C6 H6B 109.2 . . ?
H6A C6 H6B 107.9 . . ?
P1 C7 H7A 108.8 . . ?
P1 C7 H7B 108.8 . . ?
H7A C7 H7B 107.6 . . ?
C8 C7 P1 114.0(11) . . ?
C8 C7 H7A 108.7 . . ?
C8 C7 H7B 108.8 . . ?
P2 C8 H8A 109.8 . . ?
P2 C8 H8B 109.8 . . ?
C7 C8 P2 109.6(11) . . ?
C7 C8 H8A 109.8 . . ?
C7 C8 H8B 109.8 . . ?
H8A C8 H8B 108.2 . . ?
P2 C9 H9A 107.8 . . ?
P2 C9 H9B 107.8 . . ?
H9A C9 H9B 107.1 . . ?
C10 C9 P2 118.2(14) . . ?
C10 C9 H9A 107.8 . . ?
C10 C9 H9B 107.8 . . ?
C9 C10 H10A 109.5 . . ?
C9 C10 H10B 109.5 . . ?
C9 C10 H10C 109.5 . . ?
H10A C10 H10B 109.5 . . ?
H10A C10 H10C 109.5 . . ?
H10B C10 H10C 109.5 . . ?
P2 C11 H11A 110.2 . . ?
P2 C11 H11B 110.2 . . ?
H11A C11 H11B 108.5 . . ?
C12 C11 P2 107.4(10) . . ?
C12 C11 H11A 110.2 . . ?
C12 C11 H11B 110.2 . . ?
C11 C12 H12A 109.5 . . ?
C11 C12 H12B 109.5 . . ?
C11 C12 H12C 109.5 . . ?
H12A C12 H12B 109.5 . . ?
H12A C12 H12C 109.5 . . ?
H12B C12 H12C 109.5 . . ?
P2 C13 H13A 108.0 . . ?
P2 C13 H13B 108.0 . . ?
H13A C13 H13B 107.2 . . ?
C14 C13 P2 117.4(15) . . ?
C14 C13 H13A 108.0 . . ?
C14 C13 H13B 108.0 . . ?
C13 C14 H14A 109.5 . . ?
C13 C14 H14B 109.5 . . ?
C13 C14 H14C 109.5 . . ?
H14A C14 H14B 109.5 . . ?
H14A C14 H14C 109.5 . . ?
H14B C14 H14C 109.5 . . ?
P2 C15 H15A 108.2 . . ?
P2 C15 H15B 108.2 . . ?
H15A C15 H15B 107.3 . . ?
C85 C15 P2 116.4(11) . . ?
C85 C15 H15A 108.2 . . ?
C85 C15 H15B 108.2 . . ?
P3 C16 H16A 108.8 . . ?
P3 C16 H16B 108.8 . . ?
H16A C16 H16B 107.7 . . ?
C17 C16 P3 114.0(5) . . ?
C17 C16 H16A 108.8 . . ?
C17 C16 H16B 108.8 . . ?
C16 C17 H17A 109.5 . . ?
C16 C17 H17B 109.5 . . ?
C16 C17 H17C 109.5 . . ?
H17A C17 H17B 109.5 . . ?
H17A C17 H17C 109.5 . . ?
H17B C17 H17C 109.5 . . ?
P3 C18 H18A 107.7 . . ?
P3 C18 H18B 107.7 . . ?
H18A C18 H18B 107.1 . . ?
C19 C18 P3 118.3(6) . . ?
C19 C18 H18A 107.7 . . ?
C19 C18 H18B 107.7 . . ?
C18 C19 H19A 109.5 . . ?
C18 C19 H19B 109.5 . . ?
C18 C19 H19C 109.5 . . ?
H19A C19 H19B 109.5 . . ?
H19A C19 H19C 109.5 . . ?
H19B C19 H19C 109.5 . . ?
P3 C20 H20A 109.6 . . ?
P3 C20 H20B 109.6 . . ?
P3 C20 H20C 109.5 . . ?
P3 C20 H20D 109.5 . . ?
H20A C20 H20B 108.1 . . ?
H20C C20 H20D 108.1 . . ?
C21 C20 P3 110.3(6) . . ?
C21 C20 H20A 109.6 . . ?
C21 C20 H20B 109.6 . . ?
C22 C20 P3 110.7(5) . . ?
C22 C20 H20C 109.5 . . ?
C22 C20 H20D 109.5 . . ?
P5 C21 H21A 110.0 . . ?
P5 C21 H21B 110.0 . . ?
C20 C21 P5 108.5(7) . . ?
C20 C21 H21A 110.0 . . ?
C20 C21 H21B 110.0 . . ?
H21A C21 H21B 108.4 . . ?
P4 C22 H22A 109.4 . . ?
P4 C22 H22B 109.4 . . ?
C20 C22 P4 111.4(8) . . ?
C20 C22 H22A 109.4 . . ?
C20 C22 H22B 109.4 . . ?
H22A C22 H22B 108.0 . . ?
P5 C23 H23A 107.8 . . ?
P5 C23 H23B 107.8 . . ?
H23A C23 H23B 107.1 . . ?
C24 C23 P5 118.2(10) . . ?
C24 C23 H23A 107.8 . . ?
C24 C23 H23B 107.8 . . ?
C23 C24 H24A 109.5 . . ?
C23 C24 H24B 109.5 . . ?
C23 C24 H24C 109.5 . . ?
H24A C24 H24B 109.5 . . ?
H24A C24 H24C 109.5 . . ?
H24B C24 H24C 109.5 . . ?
P5 C25 H25A 108.3 . . ?
P5 C25 H25B 108.3 . . ?
H25A C25 H25B 107.4 . . ?
C26 C25 P5 116.0(10) . . ?
C26 C25 H25A 108.3 . . ?
C26 C25 H25B 108.3 . . ?
C25 C26 H26A 109.5 . . ?
C25 C26 H26B 109.5 . . ?
C25 C26 H26C 109.5 . . ?
H26A C26 H26B 109.5 . . ?
H26A C26 H26C 109.5 . . ?
H26B C26 H26C 109.5 . . ?
P4 C27 H27A 108.1 . . ?
P4 C27 H27B 108.1 . . ?
H27A C27 H27B 107.3 . . ?
C28 C27 P4 116.7(10) . . ?
C28 C27 H27A 108.1 . . ?
C28 C27 H27B 108.1 . . ?
C27 C28 H28A 109.5 . . ?
C27 C28 H28B 109.5 . . ?
C27 C28 H28C 109.5 . . ?
H28A C28 H28B 109.5 . . ?
H28A C28 H28C 109.5 . . ?
H28B C28 H28C 109.5 . . ?
P4 C29 H29A 107.6 . . ?
P4 C29 H29B 107.6 . . ?
H29A C29 H29B 107.0 . . ?
C30 C29 P4 118.8(11) . . ?
C30 C29 H29A 107.6 . . ?
C30 C29 H29B 107.6 . . ?
C29 C30 H30A 109.5 . . ?
C29 C30 H30B 109.5 . . ?
C29 C30 H30C 109.5 . . ?
H30A C30 H30B 109.5 . . ?
H30A C30 H30C 109.5 . . ?
H30B C30 H30C 109.5 . . ?
O1 C31 C32 119.9(4) . . ?
O1 C31 C36 120.4(5) . . ?
C32 C31 C36 119.7(5) . . ?
C31 C32 C37 122.0(5) . . ?
C33 C32 C31 117.8(6) . . ?
C33 C32 C37 120.2(5) . . ?
C32 C33 H33 118.5 . . ?
C34 C33 C32 123.0(6) . . ?
C34 C33 H33 118.5 . . ?
C33 C34 H34 120.5 . . ?
C33 C34 C35 119.1(6) . . ?
C35 C34 H34 120.5 . . ?
C34 C35 H35 119.0 . . ?
C34 C35 C36 121.9(6) . . ?
C36 C35 H35 119.0 . . ?
C31 C36 C41 122.2(5) . . ?
C35 C36 C31 118.3(5) . . ?
C35 C36 C41 119.5(5) . . ?
C32 C37 C38 110.5(5) . . ?
C32 C37 C39 109.8(5) . . ?
C32 C37 C40 112.2(5) . . ?
C38 C37 C39 111.7(5) . . ?
C38 C37 C40 106.1(5) . . ?
C39 C37 C40 106.5(6) . . ?
C37 C38 H38A 109.5 . . ?
C37 C38 H38B 109.5 . . ?
C37 C38 H38C 109.5 . . ?
H38A C38 H38B 109.5 . . ?
H38A C38 H38C 109.5 . . ?
H38B C38 H38C 109.5 . . ?
C37 C39 H39A 109.5 . . ?
C37 C39 H39B 109.5 . . ?
C37 C39 H39C 109.5 . . ?
H39A C39 H39B 109.5 . . ?
H39A C39 H39C 109.5 . . ?
H39B C39 H39C 109.5 . . ?
C37 C40 H40A 109.5 . . ?
C37 C40 H40B 109.5 . . ?
C37 C40 H40C 109.5 . . ?
H40A C40 H40B 109.5 . . ?
H40A C40 H40C 109.5 . . ?
H40B C40 H40C 109.5 . . ?
C36 C41 C43 112.2(6) . . ?
C36 C41 C44 108.2(6) . . ?
C42 C41 C36 112.3(6) . . ?
C42 C41 C43 106.2(7) . . ?
C42 C41 C44 111.3(6) . . ?
C44 C41 C43 106.3(7) . . ?
C41 C42 H42A 109.5 . . ?
C41 C42 H42B 109.5 . . ?
C41 C42 H42C 109.5 . . ?
H42A C42 H42B 109.5 . . ?
H42A C42 H42C 109.5 . . ?
H42B C42 H42C 109.5 . . ?
C41 C43 H43A 109.5 . . ?
C41 C43 H43B 109.5 . . ?
C41 C43 H43C 109.5 . . ?
H43A C43 H43B 109.5 . . ?
H43A C43 H43C 109.5 . . ?
H43B C43 H43C 109.5 . . ?
C41 C44 H44A 109.5 . . ?
C41 C44 H44B 109.5 . . ?
C41 C44 H44C 109.5 . . ?
H44A C44 H44B 109.5 . . ?
H44A C44 H44C 109.5 . . ?
H44B C44 H44C 109.5 . . ?
O2 C48 C49 118.3(6) . . ?
O2 C48 C53 121.2(6) . . ?
C53 C48 C49 120.5(6) . . ?
C48 C49 C54 122.2(6) . . ?
C50 C49 C48 117.3(8) . . ?
C50 C49 C54 120.4(7) . . ?
C49 C50 H50 119.0 . . ?
C51 C50 C49 122.0(8) . . ?
C51 C50 H50 119.0 . . ?
C50 C51 H51 120.3 . . ?
C52 C51 C50 119.4(8) . . ?
C52 C51 H51 120.3 . . ?
C51 C52 H52 119.3 . . ?
C51 C52 C53 121.3(9) . . ?
C53 C52 H52 119.3 . . ?
C48 C53 C58 122.1(6) . . ?
C52 C53 C48 118.7(7) . . ?
C52 C53 C58 119.1(7) . . ?
C49 C54 C56 110.5(7) . . ?
C49 C54 C57 112.3(6) . . ?
C55 C54 C49 111.0(6) . . ?
C55 C54 C56 110.4(7) . . ?
C55 C54 C57 106.8(8) . . ?
C57 C54 C56 105.7(6) . . ?
C54 C55 H55A 109.5 . . ?
C54 C55 H55B 109.5 . . ?
C54 C55 H55C 109.5 . . ?
H55A C55 H55B 109.5 . . ?
H55A C55 H55C 109.5 . . ?
H55B C55 H55C 109.5 . . ?
C54 C56 H56A 109.5 . . ?
C54 C56 H56B 109.5 . . ?
C54 C56 H56C 109.5 . . ?
H56A C56 H56B 109.5 . . ?
H56A C56 H56C 109.5 . . ?
H56B C56 H56C 109.5 . . ?
C54 C57 H57A 109.5 . . ?
C54 C57 H57B 109.5 . . ?
C54 C57 H57C 109.5 . . ?
H57A C57 H57B 109.5 . . ?
H57A C57 H57C 109.5 . . ?
H57B C57 H57C 109.5 . . ?
C53 C58 C59 113.1(6) . . ?
C53 C58 C61 112.6(6) . . ?
C59 C58 C61 107.5(8) . . ?
C60 C58 C53 107.0(7) . . ?
C60 C58 C59 109.7(9) . . ?
C60 C58 C61 106.8(6) . . ?
C58 C59 H59A 109.5 . . ?
C58 C59 H59B 109.5 . . ?
C58 C59 H59C 109.5 . . ?
H59A C59 H59B 109.5 . . ?
H59A C59 H59C 109.5 . . ?
H59B C59 H59C 109.5 . . ?
C58 C60 H60A 109.5 . . ?
C58 C60 H60B 109.5 . . ?
C58 C60 H60C 109.5 . . ?
H60A C60 H60B 109.5 . . ?
H60A C60 H60C 109.5 . . ?
H60B C60 H60C 109.5 . . ?
C58 C61 H61A 109.5 . . ?
C58 C61 H61B 109.5 . . ?
C58 C61 H61C 109.5 . . ?
H61A C61 H61B 109.5 . . ?
H61A C61 H61C 109.5 . . ?
H61B C61 H61C 109.5 . . ?
O3 C62 C67 118.6(6) . . ?
O3 C62 C63 121.0(6) . . ?
C67 C62 C63 120.0 . . ?
C62 C67 C81 126.2(5) . . ?
C66 C67 C62 120.0 . . ?
C66 C67 C81 113.8(5) . . ?
C67 C66 H66 120.0 . . ?
C67 C66 C65 120.0 . . ?
C65 C66 H66 120.0 . . ?
C66 C65 H65 120.0 . . ?
C66 C65 C64 120.0 . . ?
C64 C65 H65 120.0 . . ?
C65 C64 H64 120.0 . . ?
C63 C64 C65 120.0 . . ?
C63 C64 H64 120.0 . . ?
C62 C63 C74 123.6(6) . . ?
C64 C63 C62 120.0 . . ?
C64 C63 C74 116.1(6) . . ?
O3 C68 C73 121.6(7) . . ?
O3 C68 C69 117.2(6) . . ?
C73 C68 C69 120.0 . . ?
C68 C73 C81 124.8(5) . . ?
C72 C73 C68 120.0 . . ?
C72 C73 C81 113.4(5) . . ?
C73 C72 H72 120.0 . . ?
C73 C72 C71 120.0 . . ?
C71 C72 H72 120.0 . . ?
C72 C71 H71 120.0 . . ?
C70 C71 C72 120.0 . . ?
C70 C71 H71 120.0 . . ?
C71 C70 H70 120.0 . . ?
C69 C70 C71 120.0 . . ?
C69 C70 H70 120.0 . . ?
C68 C69 C74 123.7(6) . . ?
C70 C69 C68 120.0 . . ?
C70 C69 C74 116.3(6) . . ?
C63 C74 C76 92.8(8) . . ?
C63 C74 C77 108.9(17) . . ?
C69 C74 C78 96.8(8) . . ?
C75 C74 C63 122.6(8) . . ?
C75 C74 C76 108.4(8) . . ?
C75 C74 C77 114.9(13) . . ?
C77 C74 C76 105.7(11) . . ?
C79 C74 C69 126.8(8) . . ?
C79 C74 C78 102.8(9) . . ?
C79 C74 C80 104.8(13) . . ?
C80 C74 C69 121.2(15) . . ?
C80 C74 C78 97.4(10) . . ?
C74 C75 H75A 109.5 . . ?
C74 C75 H75B 109.5 . . ?
C74 C75 H75C 109.5 . . ?
H75A C75 H75B 109.5 . . ?
H75A C75 H75C 109.5 . . ?
H75B C75 H75C 109.5 . . ?
C74 C76 H76A 109.5 . . ?
C74 C76 H76B 109.5 . . ?
C74 C76 H76C 109.5 . . ?
H76A C76 H76B 109.5 . . ?
H76A C76 H76C 109.5 . . ?
H76B C76 H76C 109.5 . . ?
C74 C77 H77A 109.5 . . ?
C74 C77 H77B 109.5 . . ?
C74 C77 H77C 109.5 . . ?
H77A C77 H77B 109.5 . . ?
H77A C77 H77C 109.5 . . ?
H77B C77 H77C 109.5 . . ?
C74 C78 H78A 109.5 . . ?
C74 C78 H78B 109.5 . . ?
C74 C78 H78C 109.5 . . ?
H78A C78 H78B 109.5 . . ?
H78A C78 H78C 109.5 . . ?
H78B C78 H78C 109.5 . . ?
C74 C79 H79A 109.5 . . ?
C74 C79 H79B 109.5 . . ?
C74 C79 H79C 109.5 . . ?
H79A C79 H79B 109.5 . . ?
H79A C79 H79C 109.5 . . ?
H79B C79 H79C 109.5 . . ?
C74 C80 H80A 109.5 . . ?
C74 C80 H80B 109.5 . . ?
C74 C80 H80C 109.5 . . ?
H80A C80 H80B 109.5 . . ?
H80A C80 H80C 109.5 . . ?
H80B C80 H80C 109.5 . . ?
C82 C81 C67 98.9(6) . . ?
C82 C81 C73 116.3(7) . . ?
C82 C81 C83 107.4(9) . . ?
C82 C81 C84 107.8(7) . . ?
C83 C81 C67 117.2(8) . . ?
C83 C81 C73 105.8(8) . . ?
C83 C81 C84 106.5(7) . . ?
C84 C81 C67 118.0(5) . . ?
C84 C81 C73 112.5(6) . . ?
C81 C82 H82A 109.5 . . ?
C81 C82 H82B 109.5 . . ?
C81 C82 H82C 109.5 . . ?
H82A C82 H82B 109.5 . . ?
H82A C82 H82C 109.5 . . ?
H82B C82 H82C 109.5 . . ?
C81 C83 H83A 109.5 . . ?
C81 C83 H83B 109.5 . . ?
C81 C83 H83C 109.5 . . ?
H83A C83 H83B 109.5 . . ?
H83A C83 H83C 109.5 . . ?
H83B C83 H83C 109.5 . . ?
C81 C84 H84A 109.5 . . ?
C81 C84 H84B 109.5 . . ?
C81 C84 H84C 109.5 . . ?
H84A C84 H84B 109.5 . . ?
H84A C84 H84C 109.5 . . ?
H84B C84 H84C 109.5 . . ?
C15 C85 H85A 109.5 . . ?
C15 C85 H85B 109.5 . . ?
C15 C85 H85C 109.5 . . ?
H85A C85 H85B 109.5 . . ?
H85A C85 H85C 109.5 . . ?
H85B C85 H85C 109.5 . . ?

loop_
_geom_bond_atom_site_label_1
_geom_bond_atom_site_label_2
_geom_bond_distance
_geom_bond_site_symmetry_2
_geom_bond_publ_flag
U1 O1 2.212(3) . ?
U1 O2 2.215(3) . ?
U1 O3 2.189(4) . ?
U1 N1 2.474(5) . ?
Fe1 P1 2.2291(17) . ?
Fe1 P2 2.2122(16) . ?
Fe1 P3 2.2152(18) . ?
Fe1 P4 2.240(18) . ?
Fe1 P5 2.227(16) . ?
Fe1 N2 1.752(5) . ?
P1 C1 1.822(8) . ?
P1 C3 1.839(7) . ?
P1 C5 1.889(11) . ?
P1 C7 1.841(12) . ?
P2 C6 1.894(14) . ?
P2 C8 1.788(14) . ?
P2 C9 1.926(10) . ?
P2 C11 1.828(14) . ?
P2 C13 1.826(10) . ?
P2 C15 1.879(15) . ?
P3 C16 1.855(6) . ?
P3 C18 1.857(7) . ?
P3 C20 1.853(6) . ?
P4 C22 1.832(15) . ?
P4 C27 1.851(15) . ?
P4 C29 1.867(15) . ?
P5 C21 1.847(14) . ?
P5 C23 1.870(14) . ?
P5 C25 1.840(14) . ?
O1 C31 1.342(6) . ?
O2 C48 1.344(8) . ?
O3 C62 1.363(7) . ?
O3 C68 1.327(7) . ?
N1 N2 1.169(7) . ?
C1 H1A 0.9900 . ?
C1 H1B 0.9900 . ?
C1 C2 1.537(10) . ?
C2 H2A 0.9800 . ?
C2 H2B 0.9800 . ?
C2 H2C 0.9800 . ?
C3 H3A 0.9900 . ?
C3 H3B 0.9900 . ?
C3 C4 1.513(11) . ?
C4 H4A 0.9800 . ?
C4 H4B 0.9800 . ?
C4 H4C 0.9800 . ?
C5 H5A 0.9900 . ?
C5 H5B 0.9900 . ?
C5 C6 1.523(16) . ?
C6 H6A 0.9900 . ?
C6 H6B 0.9900 . ?
C7 H7A 0.9900 . ?
C7 H7B 0.9900 . ?
C7 C8 1.501(16) . ?
C8 H8A 0.9900 . ?
C8 H8B 0.9900 . ?
C9 H9A 0.9900 . ?
C9 H9B 0.9900 . ?
C9 C10 1.524(16) . ?
C10 H10A 0.9800 . ?
C10 H10B 0.9800 . ?
C10 H10C 0.9800 . ?
C11 H11A 0.9900 . ?
C11 H11B 0.9900 . ?
C11 C12 1.519(15) . ?
C12 H12A 0.9800 . ?
C12 H12B 0.9800 . ?
C12 H12C 0.9800 . ?
C13 H13A 0.9900 . ?
C13 H13B 0.9900 . ?
C13 C14 1.523(17) . ?
C14 H14A 0.9800 . ?
C14 H14B 0.9800 . ?
C14 H14C 0.9800 . ?
C15 H15A 0.9900 . ?
C15 H15B 0.9900 . ?
C15 C85 1.538(16) . ?
C16 H16A 0.9900 . ?
C16 H16B 0.9900 . ?
C16 C17 1.513(10) . ?
C17 H17A 0.9800 . ?
C17 H17B 0.9800 . ?
C17 H17C 0.9800 . ?
C18 H18A 0.9900 . ?
C18 H18B 0.9900 . ?
C18 C19 1.510(13) . ?
C19 H19A 0.9800 . ?
C19 H19B 0.9800 . ?
C19 H19C 0.9800 . ?
C20 H20A 0.9900 . ?
C20 H20B 0.9900 . ?
C20 H20C 0.9900 . ?
C20 H20D 0.9900 . ?
C20 C21 1.436(11) . ?
C20 C22 1.566(11) . ?
C21 H21A 0.9900 . ?
C21 H21B 0.9900 . ?
C22 H22A 0.9900 . ?
C22 H22B 0.9900 . ?
C23 H23A 0.9900 . ?
C23 H23B 0.9900 . ?
C23 C24 1.521(13) . ?
C24 H24A 0.9800 . ?
C24 H24B 0.9800 . ?
C24 H24C 0.9800 . ?
C25 H25A 0.9900 . ?
C25 H25B 0.9900 . ?
C25 C26 1.535(13) . ?
C26 H26A 0.9800 . ?
C26 H26B 0.9800 . ?
C26 H26C 0.9800 . ?
C27 H27A 0.9900 . ?
C27 H27B 0.9900 . ?
C27 C28 1.540(13) . ?
C28 H28A 0.9800 . ?
C28 H28B 0.9800 . ?
C28 H28C 0.9800 . ?
C29 H29A 0.9900 . ?
C29 H29B 0.9900 . ?
C29 C30 1.529(13) . ?
C30 H30A 0.9800 . ?
C30 H30B 0.9800 . ?
C30 H30C 0.9800 . ?
C31 C32 1.428(8) . ?
C31 C36 1.432(7) . ?
C32 C33 1.392(9) . ?
C32 C37 1.517(8) . ?
C33 H33 0.9500 . ?
C33 C34 1.370(10) . ?
C34 H34 0.9500 . ?
C34 C35 1.386(10) . ?
C35 H35 0.9500 . ?
C35 C36 1.395(8) . ?
C36 C41 1.522(8) . ?
C37 C38 1.523(9) . ?
C37 C39 1.535(9) . ?
C37 C40 1.542(8) . ?
C38 H38A 0.9800 . ?
C38 H38B 0.9800 . ?
C38 H38C 0.9800 . ?
C39 H39A 0.9800 . ?
C39 H39B 0.9800 . ?
C39 H39C 0.9800 . ?
C40 H40A 0.9800 . ?
C40 H40B 0.9800 . ?
C40 H40C 0.9800 . ?
C41 C42 1.520(11) . ?
C41 C43 1.557(8) . ?
C41 C44 1.535(10) . ?
C42 H42A 0.9800 . ?
C42 H42B 0.9800 . ?
C42 H42C 0.9800 . ?
C43 H43A 0.9800 . ?
C43 H43B 0.9800 . ?
C43 H43C 0.9800 . ?
C44 H44A 0.9800 . ?
C44 H44B 0.9800 . ?
C44 H44C 0.9800 . ?
C48 C49 1.423(9) . ?
C48 C53 1.398(10) . ?
C49 C50 1.391(11) . ?
C49 C54 1.525(11) . ?
C50 H50 0.9500 . ?
C50 C51 1.383(15) . ?
C51 H51 0.9500 . ?
C51 C52 1.374(15) . ?
C52 H52 0.9500 . ?
C52 C53 1.392(11) . ?
C53 C58 1.525(10) . ?
C54 C55 1.511(12) . ?
C54 C56 1.540(9) . ?
C54 C57 1.528(9) . ?
C55 H55A 0.9800 . ?
C55 H55B 0.9800 . ?
C55 H55C 0.9800 . ?
C56 H56A 0.9800 . ?
C56 H56B 0.9800 . ?
C56 H56C 0.9800 . ?
C57 H57A 0.9800 . ?
C57 H57B 0.9800 . ?
C57 H57C 0.9800 . ?
C58 C59 1.526(10) . ?
C58 C60 1.517(13) . ?
C58 C61 1.542(11) . ?
C59 H59A 0.9800 . ?
C59 H59B 0.9800 . ?
C59 H59C 0.9800 . ?
C60 H60A 0.9800 . ?
C60 H60B 0.9800 . ?
C60 H60C 0.9800 . ?
C61 H61A 0.9800 . ?
C61 H61B 0.9800 . ?
C61 H61C 0.9800 . ?
C62 C67 1.3900 . ?
C62 C63 1.3900 . ?
C67 C66 1.3900 . ?
C67 C81 1.637(9) . ?
C66 H66 0.9500 . ?
C66 C65 1.3900 . ?
C65 H65 0.9500 . ?
C65 C64 1.3900 . ?
C64 H64 0.9500 . ?
C64 C63 1.3900 . ?
C63 C74 1.460(9) . ?
C68 C73 1.3900 . ?
C68 C69 1.3900 . ?
C73 C72 1.3900 . ?
C73 C81 1.529(9) . ?
C72 H72 0.9500 . ?
C72 C71 1.3900 . ?
C71 H71 0.9500 . ?
C71 C70 1.3900 . ?
C70 H70 0.9500 . ?
C70 C69 1.3900 . ?
C69 C74 1.598(9) . ?
C74 C75 1.459(12) . ?
C74 C76 1.642(12) . ?
C74 C77 1.537(15) . ?
C74 C78 1.641(13) . ?
C74 C79 1.490(12) . ?
C74 C80 1.563(16) . ?
C75 H75A 0.9800 . ?
C75 H75B 0.9800 . ?
C75 H75C 0.9800 . ?
C76 H76A 0.9800 . ?
C76 H76B 0.9800 . ?
C76 H76C 0.9800 . ?
C77 H77A 0.9800 . ?
C77 H77B 0.9800 . ?
C77 H77C 0.9800 . ?
C78 H78A 0.9800 . ?
C78 H78B 0.9800 . ?
C78 H78C 0.9800 . ?
C79 H79A 0.9800 . ?
C79 H79B 0.9800 . ?
C79 H79C 0.9800 . ?
C80 H80A 0.9800 . ?
C80 H80B 0.9800 . ?
C80 H80C 0.9800 . ?
C81 C82 1.512(10) . ?
C81 C83 1.519(10) . ?
C81 C84 1.525(10) . ?
C82 H82A 0.9800 . ?
C82 H82B 0.9800 . ?
C82 H82C 0.9800 . ?
C83 H83A 0.9800 . ?
C83 H83B 0.9800 . ?
C83 H83C 0.9800 . ?
C84 H84A 0.9800 . ?
C84 H84B 0.9800 . ?
C84 H84C 0.9800 . ?
C85 H85A 0.9800 . ?
C85 H85B 0.9800 . ?
C85 H85C 0.9800 . ?

loop_
_geom_torsion_atom_site_label_1
_geom_torsion_atom_site_label_2
_geom_torsion_atom_site_label_3
_geom_torsion_atom_site_label_4
_geom_torsion
_geom_torsion_site_symmetry_1
_geom_torsion_site_symmetry_2
_geom_torsion_site_symmetry_3
_geom_torsion_site_symmetry_4
_geom_torsion_publ_flag
U1 O2 C48 C49 -75.0(14) . . . . ?
U1 O2 C48 C53 105.9(11) . . . . ?
U1 O3 C68 C73 38(3) . . . . ?
U1 O3 C68 C69 -129(3) . . . . ?
Fe1 P1 C1 C2 164.3(7) . . . . ?
Fe1 P1 C3 C4 69.1(6) . . . . ?
Fe1 P1 C5 C6 -47.1(12) . . . . ?
Fe1 P1 C7 C8 17.4(17) . . . . ?
Fe1 P2 C6 C5 -29.1(12) . . . . ?
Fe1 P2 C8 C7 32.3(17) . . . . ?
Fe1 P2 C11 C12 -43.8(17) . . . . ?
Fe1 P2 C13 C14 173.6(14) . . . . ?
Fe1 P2 C15 C85 -51.8(17) . . . . ?
Fe1 P3 C16 C17 -51.6(7) . . . . ?
Fe1 P3 C18 C19 180.0(5) . . . . ?
Fe1 P3 C20 C21 29.2(6) . . . . ?
Fe1 P3 C20 C22 -12.6(7) . . . . ?
Fe1 P4 C22 C20 -38.9(11) . . . . ?
Fe1 P4 C27 C28 -145.8(10) . . . . ?
Fe1 P4 C29 C30 -174.8(9) . . . . ?
Fe1 P5 C21 C20 40.5(9) . . . . ?
Fe1 P5 C23 C24 -138.4(11) . . . . ?
Fe1 P5 C25 C26 177.4(10) . . . . ?
P1 C5 C6 P2 45.8(13) . . . . ?
P1 C7 C8 P2 -31(2) . . . . ?
P3 C20 C21 P5 -42.2(9) . . . . ?
P3 C20 C22 P4 32.4(10) . . . . ?
O1 C31 C32 C33 174.7(5) . . . . ?
O1 C31 C32 C37 -5.3(8) . . . . ?
O1 C31 C36 C35 -175.6(5) . . . . ?
O1 C31 C36 C41 1.9(8) . . . . ?
O2 C48 C49 C50 172.5(8) . . . . ?
O2 C48 C49 C54 -8.2(11) . . . . ?
O2 C48 C53 C52 -171.8(7) . . . . ?
O2 C48 C53 C58 13.3(10) . . . . ?
O3 C62 C67 C66 173.0(10) . . . . ?
O3 C62 C67 C81 -9.1(10) . . . . ?
O3 C62 C63 C64 -172.9(11) . . . . ?
O3 C62 C63 C74 0.1(9) . . . . ?
O3 C68 C73 C72 -167.4(11) . . . . ?
O3 C68 C73 C81 28.5(11) . . . . ?
O3 C68 C69 C70 168.0(10) . . . . ?
O3 C68 C69 C74 -12.2(9) . . . . ?
C1 P1 C3 C4 -58.9(6) . . . . ?
C1 P1 C5 C6 79.0(11) . . . . ?
C1 P1 C7 C8 132.7(15) . . . . ?
C3 P1 C1 C2 -59.1(8) . . . . ?
C3 P1 C5 C6 -178.3(10) . . . . ?
C3 P1 C7 C8 -125.2(14) . . . . ?
C5 P1 C1 C2 39.3(9) . . . . ?
C5 P1 C3 C4 -172.1(7) . . . . ?
C6 P2 C11 C12 77.4(16) . . . . ?
C7 P1 C1 C2 50.8(9) . . . . ?
C7 P1 C3 C4 -156.1(7) . . . . ?
C8 P2 C13 C14 44.4(19) . . . . ?
C8 P2 C15 C85 71.1(16) . . . . ?
C9 P2 C6 C5 96.7(12) . . . . ?
C9 P2 C11 C12 174.1(13) . . . . ?
C11 P2 C6 C5 -159.8(12) . . . . ?
C13 P2 C8 C7 165.7(14) . . . . ?
C13 P2 C15 C85 179.6(14) . . . . ?
C15 P2 C8 C7 -91.9(16) . . . . ?
C15 P2 C13 C14 -61.6(18) . . . . ?
C16 P3 C18 C19 -44.5(7) . . . . ?
C16 P3 C20 C21 -101.3(6) . . . . ?
C16 P3 C20 C22 -143.1(6) . . . . ?
C18 P3 C16 C17 174.7(6) . . . . ?
C18 P3 C20 C21 156.7(6) . . . . ?
C18 P3 C20 C22 114.9(7) . . . . ?
C20 P3 C16 C17 71.9(6) . . . . ?
C20 P3 C18 C19 57.6(7) . . . . ?
C21 P5 C23 C24 -11.4(14) . . . . ?
C21 P5 C25 C26 59.1(14) . . . . ?
C22 P4 C27 C28 -20.9(15) . . . . ?
C22 P4 C29 C30 68.2(13) . . . . ?
C23 P5 C21 C20 -94.0(10) . . . . ?
C23 P5 C25 C26 -48.9(14) . . . . ?
C25 P5 C21 C20 160.3(8) . . . . ?
C25 P5 C23 C24 94.4(13) . . . . ?
C27 P4 C22 C20 -172.3(9) . . . . ?
C27 P4 C29 C30 -42.1(14) . . . . ?
C29 P4 C22 C20 82.4(11) . . . . ?
C29 P4 C27 C28 86.9(12) . . . . ?
C31 C32 C33 C34 3.1(10) . . . . ?
C31 C32 C37 C38 64.0(7) . . . . ?
C31 C32 C37 C39 -59.7(7) . . . . ?
C31 C32 C37 C40 -177.9(6) . . . . ?
C31 C36 C41 C42 55.5(8) . . . . ?
C31 C36 C41 C43 175.1(7) . . . . ?
C31 C36 C41 C44 -67.8(8) . . . . ?
C32 C31 C36 C35 5.2(8) . . . . ?
C32 C31 C36 C41 -177.3(6) . . . . ?
C32 C33 C34 C35 0.8(11) . . . . ?
C33 C32 C37 C38 -116.1(6) . . . . ?
C33 C32 C37 C39 120.3(6) . . . . ?
C33 C32 C37 C40 2.1(9) . . . . ?
C33 C34 C35 C36 -1.7(10) . . . . ?
C34 C35 C36 C31 -1.3(9) . . . . ?
C34 C35 C36 C41 -178.8(6) . . . . ?
C35 C36 C41 C42 -127.0(6) . . . . ?
C35 C36 C41 C43 -7.4(10) . . . . ?
C35 C36 C41 C44 109.6(6) . . . . ?
C36 C31 C32 C33 -6.1(8) . . . . ?
C36 C31 C32 C37 173.9(5) . . . . ?
C37 C32 C33 C34 -176.8(6) . . . . ?
C48 C49 C50 C51 1.8(18) . . . . ?
C48 C49 C54 C55 -51.9(9) . . . . ?
C48 C49 C54 C56 70.9(10) . . . . ?
C48 C49 C54 C57 -171.3(7) . . . . ?
C48 C53 C58 C59 -58.3(12) . . . . ?
C48 C53 C58 C60 62.6(8) . . . . ?
C48 C53 C58 C61 179.6(7) . . . . ?
C49 C48 C53 C52 9.1(11) . . . . ?
C49 C48 C53 C58 -165.8(7) . . . . ?
C49 C50 C51 C52 4(2) . . . . ?
C50 C49 C54 C55 127.3(10) . . . . ?
C50 C49 C54 C56 -109.9(10) . . . . ?
C50 C49 C54 C57 7.9(13) . . . . ?
C50 C51 C52 C53 -3(2) . . . . ?
C51 C52 C53 C48 -3.3(16) . . . . ?
C51 C52 C53 C58 171.8(11) . . . . ?
C52 C53 C58 C59 126.7(10) . . . . ?
C52 C53 C58 C60 -112.4(9) . . . . ?
C52 C53 C58 C61 4.7(11) . . . . ?
C53 C48 C49 C50 -8.4(12) . . . . ?
C53 C48 C49 C54 170.9(7) . . . . ?
C54 C49 C50 C51 -177.4(12) . . . . ?
C62 C67 C66 C65 0.0 . . . . ?
C62 C67 C81 C82 115.0(8) . . . . ?
C62 C67 C81 C83 -130.2(9) . . . . ?
C62 C67 C81 C84 -0.7(10) . . . . ?
C62 C63 C74 C75 39.2(12) . . . . ?
C62 C63 C74 C76 -74.8(8) . . . . ?
C62 C63 C74 C77 177.5(12) . . . . ?
C67 C62 C63 C64 0.0 . . . . ?
C67 C62 C63 C74 173.0(11) . . . . ?
C67 C66 C65 C64 0.0 . . . . ?
C66 C67 C81 C82 -67.0(8) . . . . ?
C66 C67 C81 C83 47.8(10) . . . . ?
C66 C67 C81 C84 177.2(7) . . . . ?
C66 C65 C64 C63 0.0 . . . . ?
C65 C64 C63 C62 0.0 . . . . ?
C65 C64 C63 C74 -173.5(10) . . . . ?
C64 C63 C74 C75 -147.6(9) . . . . ?
C64 C63 C74 C76 98.4(8) . . . . ?
C64 C63 C74 C77 -9.3(14) . . . . ?
C63 C62 C67 C66 0.0 . . . . ?
C63 C62 C67 C81 177.9(8) . . . . ?
C68 C73 C72 C71 0.0 . . . . ?
C68 C73 C81 C82 83.7(9) . . . . ?
C68 C73 C81 C83 -157.3(7) . . . . ?
C68 C73 C81 C84 -41.4(9) . . . . ?
C68 C69 C74 C78 86.7(8) . . . . ?
C68 C69 C74 C79 -24.9(13) . . . . ?
C68 C69 C74 C80 -170.4(11) . . . . ?
C73 C68 C69 C70 0.0 . . . . ?
C73 C68 C69 C74 179.8(10) . . . . ?
C73 C72 C71 C70 0.0 . . . . ?
C72 C73 C81 C82 -81.3(9) . . . . ?
C72 C73 C81 C83 37.8(9) . . . . ?
C72 C73 C81 C84 153.7(7) . . . . ?
C72 C71 C70 C69 0.0 . . . . ?
C71 C70 C69 C68 0.0 . . . . ?
C71 C70 C69 C74 -179.9(10) . . . . ?
C70 C69 C74 C78 -93.5(8) . . . . ?
C70 C69 C74 C79 155.0(9) . . . . ?
C70 C69 C74 C80 9.5(14) . . . . ?
C69 C68 C73 C72 0.0 . . . . ?
C69 C68 C73 C81 -164.0(8) . . . . ?
C81 C67 C66 C65 -178.1(7) . . . . ?
C81 C73 C72 C71 165.7(8) . . . . ?

loop_
_exptl_oxdiff_crystal_face_indexfrac_h
_exptl_oxdiff_crystal_face_indexfrac_k
_exptl_oxdiff_crystal_face_indexfrac_l
_exptl_oxdiff_crystal_face_x
_exptl_oxdiff_crystal_face_y
_exptl_oxdiff_crystal_face_z
-1.9999 -1.0001 1.0001 0.0396 0.0077 0.2094
0.9999 1.0001 0.9999 0.1001 -0.0212 -0.0993
-1.0000 0.0000 2.0000 0.1397 -0.0136 0.1101
-1.9999 -1.0000 2.0000 0.1076 -0.0234 0.2257
-2.3715 1.7062 -12.6370 -0.7907 0.6060 -0.0863
-1.9999 -1.0001 -0.9999 -0.0965 0.0697 0.1769
1.0000 1.0000 -2.0000 -0.1041 0.0718 -0.1481
9.2317 6.2302 -2.8923 -0.0079 0.0052 -1.0000
-9.3598 -6.1783 2.3729 -0.0252 0.0201 0.9995
2.4581 -1.6506 12.6210 0.7913 -0.6065 0.0772
5.5299 -10.9177 -1.6550 -0.5216 -0.8522 -0.0406
-5.3688 11.0342 1.6068 0.5219 0.8527 0.0229
7.4066 -7.6835 5.5534 0.0775 -0.9783 -0.1920
-2.0556 10.6740 -6.7820 -0.0737 0.9313 -0.3567
-2.5552 11.6624 -4.4348 0.1230 0.9403 -0.3174
